data_4122868
loop_
_publ_author_name
'Zhang, Ying-Ying'
'Shen, Xu-Yu'
'Weng, Lin-Hong'
'Jin, Guo-Xin'

_publ_section_title
;
 Octadecanuclear Macrocycles and Nonanuclear Bowl-Shaped Structures Based
 on Two Analogous Pyridyl-Substituted Imidazole-4,5-dicarboxylate Ligands.
;
_journal_issue 44
_journal_name_full 'Journal of the American Chemical Society'
_journal_page_first 15521
_journal_page_last 15524
_journal_paper_doi 10.1021/ja5096914
_journal_volume 136
_journal_year 2014
_chemical_formula_sum 'C274 H398 F24 N28 O104 Rh18 S8'
_chemical_formula_weight 8313.04
_chemical_name_systematic
; 
 ? 
;
_space_group_crystal_system triclinic
_space_group_IT_number 2
_space_group_name_Hall '-P 1'
_space_group_name_H-M_alt 'P -1'
_symmetry_space_group_name_Hall '-P 1'
_symmetry_space_group_name_H-M 'P -1'
_atom_sites_solution_hydrogens geom
_audit_creation_method SHELXL-2013
_cell_angle_alpha 100.142(2)
_cell_angle_beta 95.751(2)
_cell_angle_gamma 95.281(2)
_cell_formula_units_Z 1
_cell_length_a 18.8903(19)
_cell_length_b 19.910(2)
_cell_length_c 24.123(3)
_cell_measurement_reflns_used 9188
_cell_measurement_temperature 173(2)
_cell_measurement_theta_max 27.36
_cell_measurement_theta_min 2.31
_cell_volume 8830.2(17)
_computing_cell_refinement 'Bruker SAINT'
_computing_data_collection 'Bruker APEX2'
_computing_data_reduction 'Bruker SAINT'
_computing_molecular_graphics 'Bruker SHELXTL'
_computing_publication_material 'Bruker SHELXTL'
_computing_structure_refinement 'SHELXL-2013 (Sheldrick, 2013)'
_computing_structure_solution 'SHELXS-97 (Sheldrick, 2008)'
_diffrn_ambient_temperature 173(2)
_diffrn_measured_fraction_theta_full 0.988
_diffrn_measured_fraction_theta_max 0.988
_diffrn_measurement_device_type 'Bruker APEX-II CCD'
_diffrn_measurement_method '\f and \w scans'
_diffrn_radiation_type MoK\a
_diffrn_radiation_wavelength 0.71073
_diffrn_reflns_av_R_equivalents 0.0309
_diffrn_reflns_av_unetI/netI 0.0709
_diffrn_reflns_Laue_measured_fraction_full 0.988
_diffrn_reflns_Laue_measured_fraction_max 0.988
_diffrn_reflns_limit_h_max 24
_diffrn_reflns_limit_h_min -24
_diffrn_reflns_limit_k_max 25
_diffrn_reflns_limit_k_min -22
_diffrn_reflns_limit_l_max 30
_diffrn_reflns_limit_l_min -30
_diffrn_reflns_number 62609
_diffrn_reflns_point_group_measured_fraction_full 0.988
_diffrn_reflns_point_group_measured_fraction_max 0.988
_diffrn_reflns_theta_full 25.242
_diffrn_reflns_theta_max 27.000
_diffrn_reflns_theta_min 0.864
_exptl_absorpt_coefficient_mu 0.959
_exptl_absorpt_correction_T_max 0.746
_exptl_absorpt_correction_T_min 0.630
_exptl_absorpt_correction_type multi-scan
_exptl_absorpt_process_details sadabs
_exptl_crystal_colour red
_exptl_crystal_density_diffrn 1.563
_exptl_crystal_description block
_exptl_crystal_F_000 4224
_exptl_crystal_size_max 0.440
_exptl_crystal_size_mid 0.300
_exptl_crystal_size_min 0.100
_platon_squeeze_details
; 
 In asymmetric unit of this data, there were disordered 
 anion and solvents (one triflate anion and six methanol 
 molecules) which could not be restrained properly. 
 Therefore, SQUEEZE algorithm was used to omit them. 
;
_refine_diff_density_max 3.006
_refine_diff_density_min -1.303
_refine_diff_density_rms 0.257
_refine_ls_extinction_method none
_refine_ls_goodness_of_fit_ref 0.886
_refine_ls_hydrogen_treatment constr
_refine_ls_matrix_type full
_refine_ls_number_parameters 2075
_refine_ls_number_reflns 38108
_refine_ls_number_restraints 255
_refine_ls_restrained_S_all 0.891
_refine_ls_R_factor_all 0.1072
_refine_ls_R_factor_gt 0.0728
_refine_ls_shift/su_max 0.006
_refine_ls_shift/su_mean 0.000
_refine_ls_structure_factor_coef Fsqd
_refine_ls_weighting_details 'w=1/[\s^2^(Fo^2^)+(0.2000P)^2^+0.5034P] where P=(Fo^2^+2Fc^2^)/3'
_refine_ls_weighting_scheme calc
_refine_ls_wR_factor_gt 0.2054
_refine_ls_wR_factor_ref 0.2456
_reflns_Friedel_coverage 0.000
_reflns_number_gt 24673
_reflns_number_total 38108
_reflns_threshold_expression 'I > 2\s(I)'
_cod_data_source_file ja5096914_si_001.cif
_cod_data_source_block 3'
_cod_depositor_comments 'Adding full bibliography for 4122867--4122872.cif.'
_cod_original_cell_volume 8829.9(16)
_cod_database_code 4122868
_shelx_space_group_comment
; 
The symmetry employed for this shelxl refinement is uniquely defined 
by the following loop, which should always be used as a source of 
symmetry information in preference to the above space-group names. 
They are only intended as comments. 
;
_shelx_estimated_absorpt_t_min 0.678
_shelx_estimated_absorpt_t_max 0.910
_shelxl_version_number 2013-4

loop_
_space_group_symop_operation_xyz
'x, y, z'
'-x, -y, -z'

loop_
_atom_site_label
_atom_site_type_symbol
_atom_site_fract_x
_atom_site_fract_y
_atom_site_fract_z
_atom_site_U_iso_or_equiv
_atom_site_adp_type
_atom_site_occupancy
_atom_site_site_symmetry_order
_atom_site_calc_flag
_atom_site_refinement_flags_posn
_atom_site_refinement_flags_adp
_atom_site_refinement_flags_occupancy
_atom_site_disorder_assembly
_atom_site_disorder_group
Rh1 Rh 0.62283(3) 0.75274(2) -0.27326(2) 0.02777(12) Uani 1 1 d . . . . .
Rh2 Rh 0.47960(3) 0.68471(3) -0.07690(2) 0.03199(13) Uani 1 1 d . . . . .
Rh3 Rh 0.77968(3) 0.87468(3) -0.04917(2) 0.03462(14) Uani 1 1 d . . . . .
Rh4 Rh 0.65157(3) 0.86728(2) 0.22582(2) 0.02852(12) Uani 1 1 d . . . . .
Rh5 Rh 0.94290(3) 1.01471(3) 0.28343(2) 0.03368(13) Uani 1 1 d . . . . .
Rh6 Rh 0.88107(3) 0.68937(3) 0.27230(2) 0.03476(14) Uani 1 1 d . . . . .
Rh7 Rh 1.24771(3) 0.81196(2) 0.39190(2) 0.02962(13) Uani 1 1 d . . . . .
Rh8 Rh 1.24464(3) 0.56030(3) 0.21238(2) 0.03619(14) Uani 1 1 d . . . . .
Rh9 Rh 1.21339(3) 0.54492(3) 0.46768(2) 0.03478(13) Uani 1 1 d . . . . .
N1 N 0.5756(3) 0.7484(3) -0.0785(2) 0.0286(11) Uani 1 1 d . . . . .
N2 N 0.6782(3) 0.8142(3) -0.0676(2) 0.0272(11) Uani 1 1 d . . . . .
N3 N 0.6274(3) 0.8424(3) 0.1366(2) 0.0275(11) Uani 1 1 d . . . . .
N4 N 0.9088(3) 0.9099(3) 0.2830(2) 0.0279(11) Uani 1 1 d . . . . .
N5 N 0.8871(3) 0.7980(3) 0.2811(2) 0.0310(11) Uani 1 1 d . . . . .
N6 N 1.1444(3) 0.8419(3) 0.3700(2) 0.0308(12) Uani 1 1 d . . . . .
N7 N 1.2619(3) 0.5759(3) 0.3022(2) 0.0344(12) Uani 1 1 d . . . . .
N8 N 1.2485(3) 0.5695(3) 0.3921(2) 0.0315(11) Uani 1 1 d . . . . .
N9 N 1.3365(3) 0.3395(3) 0.3056(2) 0.0303(11) Uani 1 1 d . . . . .
N10 N 0.5443(4) 0.5516(3) -0.0773(3) 0.0443(15) Uani 1 1 d . . . . .
N11 N 0.6976(9) 0.9987(10) -0.0644(6) 0.160(8) Uani 1 1 d D . . . .
N12 N 0.9669(4) 0.9999(5) 0.1612(3) 0.060(2) Uani 1 1 d . . . . .
O1 O 0.5044(2) 0.6575(2) -0.16122(19) 0.0373(11) Uani 1 1 d . . . . .
O2 O 0.5668(2) 0.6864(2) -0.22755(19) 0.0343(10) Uani 1 1 d . . . . .
O3 O 0.7748(3) 0.8350(3) -0.1371(2) 0.0551(16) Uani 1 1 d . . . . .
O4 O 0.7140(2) 0.7675(2) -0.21138(19) 0.0321(10) Uani 1 1 d . . . . .
O5 O 0.8376(2) 0.9995(2) 0.2388(2) 0.0393(11) Uani 1 1 d . . . . .
O6 O 0.7406(2) 0.9279(2) 0.2060(2) 0.0347(10) Uani 1 1 d . . . . .
O7 O 0.7769(2) 0.7054(2) 0.2390(2) 0.0397(12) Uani 1 1 d . . . . .
O8 O 0.7071(2) 0.7799(2) 0.2133(2) 0.0360(10) Uani 1 1 d . . . . .
O9 O 1.2267(4) 0.6642(3) 0.2381(2) 0.0608(17) Uani 1 1 d . . . . .
O10 O 1.2210(3) 0.7494(2) 0.3094(2) 0.0411(11) Uani 1 1 d . . . . .
O11 O 1.1884(3) 0.6487(3) 0.4705(2) 0.0460(12) Uani 1 1 d . . . . .
O12 O 1.1902(2) 0.7367(2) 0.4275(2) 0.0357(10) Uani 1 1 d . . . . .
O13 O 0.5566(3) 0.6162(2) -0.0567(2) 0.0398(11) Uani 1 1 d . . . . .
O14 O 0.5954(4) 0.5160(3) -0.0724(3) 0.0610(16) Uani 1 1 d . . . . .
O15 O 0.4865(4) 0.5300(3) -0.1010(3) 0.0678(18) Uani 1 1 d . . . . .
O16 O 0.7266(5) 0.9515(4) -0.0829(4) 0.100(3) Uani 1 1 d D . . . .
O17 O 0.6833(8) 1.0007(7) -0.0159(6) 0.159(5) Uani 1 1 d D . . . .
O18 O 0.6689(10) 1.0372(10) -0.0924(8) 0.236(9) Uani 1 1 d D . . . .
O19 O 0.9749(3) 0.9690(3) 0.2044(2) 0.0460(12) Uani 1 1 d . . . . .
O20 O 0.9474(4) 1.0576(3) 0.1675(3) 0.0662(18) Uani 1 1 d . . . . .
O21 O 0.9799(4) 0.9680(4) 0.1153(3) 0.0678(18) Uani 1 1 d . . . . .
O28 O 0.8404(3) 0.7040(3) 0.3547(3) 0.0528(14) Uani 1 1 d . . . . .
O29 O 0.8329(4) 0.8332(3) 0.4060(3) 0.0645(17) Uani 1 1 d . . . . .
O30 O 0.8366(5) 0.9376(4) 0.4762(4) 0.097(3) Uani 1 1 d . . . . .
O31 O 0.9111(6) 0.8528(7) 0.4923(5) 0.132(4) Uani 1 1 d . . . . .
S1 S 0.84754(13) 0.86754(12) 0.46425(10) 0.0580(6) Uani 1 1 d . . . . .
F1 F 0.7782(5) 0.8536(5) 0.5497(3) 0.160(5) Uani 1 1 d D U . . .
F2 F 0.7105(5) 0.8469(8) 0.4716(4) 0.210(7) Uani 1 1 d D U . . .
F3 F 0.7672(8) 0.7669(5) 0.4869(4) 0.200(7) Uani 1 1 d D U . . .
C1 C 0.6253(3) 0.7924(3) -0.0420(3) 0.0277(12) Uani 1 1 d . . . . .
C2 C 0.5988(3) 0.7417(3) -0.1305(3) 0.0278(12) Uani 1 1 d . . . . .
C3 C 0.6632(3) 0.7829(3) -0.1241(3) 0.0283(13) Uani 1 1 d . . . . .
C4 C 0.5544(3) 0.6928(3) -0.1770(3) 0.0301(13) Uani 1 1 d . . . . .
C5 C 0.7200(3) 0.7963(4) -0.1608(3) 0.0321(14) Uani 1 1 d . . . . .
C6 C 0.6334(3) 0.8928(3) 0.1055(3) 0.0340(14) Uani 1 1 d . . . . .
H6 H 0.6403 0.9394 0.1243 0.041 Uiso 1 1 calc R U . . .
C7 C 0.6299(4) 0.8782(3) 0.0486(3) 0.0343(14) Uani 1 1 d . . . . .
H7 H 0.6337 0.9145 0.0280 0.041 Uiso 1 1 calc R U . . .
C8 C 0.6207(3) 0.8095(3) 0.0192(3) 0.0272(12) Uani 1 1 d . . . . .
C9 C 0.6109(4) 0.7584(3) 0.0507(3) 0.0336(14) Uani 1 1 d . . . . .
H9 H 0.6013 0.7117 0.0325 0.040 Uiso 1 1 calc R U . . .
C10 C 0.6152(3) 0.7760(3) 0.1087(3) 0.0295(13) Uani 1 1 d . . . . .
H10 H 0.6095 0.7406 0.1302 0.035 Uiso 1 1 calc R U . . .
C11 C 0.9341(3) 0.8548(3) 0.2967(3) 0.0287(13) Uani 1 1 d . . . . .
C12 C 0.8404(3) 0.8901(3) 0.2563(3) 0.0266(12) Uani 1 1 d . . . . .
C13 C 0.8273(3) 0.8199(3) 0.2555(3) 0.0291(13) Uani 1 1 d . . . . .
C14 C 0.8032(3) 0.9418(3) 0.2324(3) 0.0285(13) Uani 1 1 d . . . . .
C15 C 0.7657(3) 0.7663(3) 0.2350(3) 0.0318(14) Uani 1 1 d . . . . .
C16 C 1.0906(3) 0.8265(4) 0.3964(3) 0.0348(14) Uani 1 1 d . . . . .
H16 H 1.0995 0.8118 0.4316 0.042 Uiso 1 1 calc R U . . .
C17 C 1.0194(3) 0.8304(3) 0.3749(3) 0.0339(14) Uani 1 1 d . . . . .
H17 H 0.9807 0.8180 0.3947 0.041 Uiso 1 1 calc R U . . .
C18 C 1.0071(3) 0.8532(3) 0.3235(3) 0.0292(13) Uani 1 1 d . . . . .
C19 C 1.0656(4) 0.8746(3) 0.2981(3) 0.0358(15) Uani 1 1 d . . . . .
H19 H 1.0594 0.8943 0.2651 0.043 Uiso 1 1 calc R U . . .
C20 C 1.1333(3) 0.8665(3) 0.3220(3) 0.0334(14) Uani 1 1 d . . . . .
H20 H 1.1734 0.8789 0.3036 0.040 Uiso 1 1 calc R U . . .
C21 C 1.2651(3) 0.5372(3) 0.3430(3) 0.0308(13) Uani 1 1 d . . . . .
C22 C 1.2415(3) 0.6369(3) 0.3278(3) 0.0288(13) Uani 1 1 d . . . . .
C23 C 1.2323(3) 0.6332(3) 0.3836(3) 0.0294(13) Uani 1 1 d . . . . .
C24 C 1.2303(3) 0.6869(3) 0.2902(3) 0.0318(14) Uani 1 1 d . . . . .
C25 C 1.2021(3) 0.6771(3) 0.4290(3) 0.0308(13) Uani 1 1 d . . . . .
C26 C 1.3838(4) 0.3960(4) 0.3247(3) 0.0396(16) Uani 1 1 d . . . . .
H26 H 1.4337 0.3918 0.3278 0.047 Uiso 1 1 calc R U . . .
C27 C 1.3606(4) 0.4600(4) 0.3398(3) 0.0412(16) Uani 1 1 d . . . . .
H27 H 1.3944 0.4989 0.3550 0.049 Uiso 1 1 calc R U . . .
C28 C 1.2887(4) 0.4674(3) 0.3328(3) 0.0318(13) Uani 1 1 d . . . . .
C29 C 1.2401(4) 0.4085(4) 0.3155(3) 0.0365(15) Uani 1 1 d . . . . .
H29 H 1.1900 0.4116 0.3127 0.044 Uiso 1 1 calc R U . . .
C30 C 1.2652(4) 0.3474(3) 0.3027(3) 0.0339(14) Uani 1 1 d . . . . .
H30 H 1.2316 0.3076 0.2910 0.041 Uiso 1 1 calc R U . . .
C31 C 0.6052(5) 0.8588(4) -0.2676(3) 0.0470(19) Uani 1 1 d . . . . .
C32 C 0.6499(4) 0.8388(4) -0.3105(3) 0.0413(16) Uani 1 1 d . . . . .
C33 C 0.6106(4) 0.7879(4) -0.3518(3) 0.0454(18) Uani 1 1 d . . . . .
C34 C 0.5439(4) 0.7715(4) -0.3345(3) 0.0479(19) Uani 1 1 d . . . . .
C35 C 0.5389(4) 0.8167(5) -0.2830(4) 0.050(2) Uani 1 1 d . . . . .
C36 C 0.6246(6) 0.9146(5) -0.2183(4) 0.066(3) Uani 1 1 d . . . . .
H36A H 0.6582 0.8997 -0.1904 0.099 Uiso 1 1 calc R U . . .
H36B H 0.5815 0.9263 -0.2011 0.099 Uiso 1 1 calc R U . . .
H36C H 0.6473 0.9550 -0.2304 0.099 Uiso 1 1 calc R U . . .
C37 C 0.7251(5) 0.8709(6) -0.3113(6) 0.094(4) Uani 1 1 d . . . . .
H37A H 0.7476 0.8430 -0.3409 0.141 Uiso 1 1 calc R U . . .
H37B H 0.7529 0.8731 -0.2744 0.141 Uiso 1 1 calc R U . . .
H37C H 0.7238 0.9173 -0.3193 0.141 Uiso 1 1 calc R U . . .
C38 C 0.6372(7) 0.7516(6) -0.4051(4) 0.077(3) Uani 1 1 d . . . . .
H38A H 0.6118 0.7053 -0.4165 0.115 Uiso 1 1 calc R U . . .
H38B H 0.6887 0.7486 -0.3977 0.115 Uiso 1 1 calc R U . . .
H38C H 0.6284 0.7775 -0.4357 0.115 Uiso 1 1 calc R U . . .
C39 C 0.4811(6) 0.7220(6) -0.3660(5) 0.084(4) Uani 1 1 d . . . . .
H39A H 0.4554 0.7436 -0.3943 0.126 Uiso 1 1 calc R U . . .
H39B H 0.4487 0.7102 -0.3391 0.126 Uiso 1 1 calc R U . . .
H39C H 0.4987 0.6803 -0.3851 0.126 Uiso 1 1 calc R U . . .
C40 C 0.4744(5) 0.8177(6) -0.2500(6) 0.082(3) Uani 1 1 d . . . . .
H40A H 0.4418 0.8485 -0.2635 0.122 Uiso 1 1 calc R U . . .
H40B H 0.4903 0.8340 -0.2096 0.122 Uiso 1 1 calc R U . . .
H40C H 0.4494 0.7712 -0.2557 0.122 Uiso 1 1 calc R U . . .
C41 C 0.3672(4) 0.6499(5) -0.0928(4) 0.055(2) Uani 1 1 d . . . . .
C42 C 0.3910(4) 0.6476(5) -0.0361(4) 0.057(2) Uani 1 1 d . . . . .
C43 C 0.4177(4) 0.7132(5) -0.0084(3) 0.052(2) Uani 1 1 d . . . . .
C44 C 0.4107(4) 0.7595(4) -0.0461(4) 0.0481(19) Uani 1 1 d . . . . .
C45 C 0.3808(4) 0.7201(5) -0.1002(4) 0.056(2) Uani 1 1 d . . . . .
C46 C 0.3320(6) 0.5901(8) -0.1355(7) 0.117(6) Uani 1 1 d . . . . .
H46A H 0.3468 0.5476 -0.1251 0.176 Uiso 1 1 calc R U . . .
H46B H 0.3460 0.5941 -0.1729 0.176 Uiso 1 1 calc R U . . .
H46C H 0.2799 0.5891 -0.1367 0.176 Uiso 1 1 calc R U . . .
C47 C 0.3860(7) 0.5878(8) -0.0077(8) 0.130(6) Uani 1 1 d . U . . .
H47A H 0.4090 0.6013 0.0315 0.195 Uiso 1 1 calc R U . . .
H47B H 0.4102 0.5512 -0.0280 0.195 Uiso 1 1 calc R U . . .
H47C H 0.3355 0.5712 -0.0077 0.195 Uiso 1 1 calc R U . . .
C48 C 0.4411(5) 0.7353(9) 0.0557(4) 0.099(4) Uani 1 1 d . U . . .
H48A H 0.3987 0.7414 0.0756 0.148 Uiso 1 1 calc R U . . .
H48B H 0.4724 0.7788 0.0628 0.148 Uiso 1 1 calc R U . . .
H48C H 0.4670 0.6999 0.0694 0.148 Uiso 1 1 calc R U . . .
C49 C 0.4344(6) 0.8355(5) -0.0362(7) 0.093(4) Uani 1 1 d . U . . .
H49A H 0.4081 0.8596 -0.0072 0.140 Uiso 1 1 calc R U . . .
H49B H 0.4245 0.8525 -0.0717 0.140 Uiso 1 1 calc R U . . .
H49C H 0.4858 0.8439 -0.0234 0.140 Uiso 1 1 calc R U . . .
C50 C 0.3627(6) 0.7441(8) -0.1549(5) 0.094(4) Uani 1 1 d . . . . .
H50A H 0.3681 0.7077 -0.1868 0.141 Uiso 1 1 calc R U . . .
H50B H 0.3950 0.7851 -0.1561 0.141 Uiso 1 1 calc R U . . .
H50C H 0.3131 0.7552 -0.1576 0.141 Uiso 1 1 calc R U . . .
C51 C 0.8609(4) 0.8208(5) -0.0177(3) 0.0481(19) Uani 1 1 d . . . . .
C52 C 0.8938(4) 0.8787(4) -0.0404(3) 0.0435(17) Uani 1 1 d D . . . .
C53 C 0.8752(4) 0.9399(4) -0.0078(4) 0.049(2) Uani 1 1 d . . . . .
C54 C 0.8318(4) 0.9205(4) 0.0342(3) 0.048(2) Uani 1 1 d D . . . .
C55 C 0.8264(4) 0.8475(4) 0.0287(3) 0.0448(18) Uani 1 1 d . . . . .
C56 C 0.8675(6) 0.7467(5) -0.0393(5) 0.075(3) Uani 1 1 d . . . . .
H56A H 0.9142 0.7355 -0.0243 0.113 Uiso 1 1 calc R U . . .
H56B H 0.8633 0.7381 -0.0808 0.113 Uiso 1 1 calc R U . . .
H56C H 0.8294 0.7180 -0.0270 0.113 Uiso 1 1 calc R U . . .
C57 C 0.9352(4) 0.8730(5) -0.0885(4) 0.059(2) Uani 1 1 d D . . . .
H57A H 0.9049 0.8481 -0.1226 0.089 Uiso 1 1 calc R U . . .
H57B H 0.9763 0.8479 -0.0810 0.089 Uiso 1 1 calc R U . . .
H57C H 0.9521 0.9190 -0.0942 0.089 Uiso 1 1 calc R U . . .
C58 C 0.8958(5) 1.0112(5) -0.0165(4) 0.067(3) Uani 1 1 d . . . . .
H58A H 0.9447 1.0271 0.0017 0.100 Uiso 1 1 calc R U . . .
H58B H 0.8627 1.0418 0.0003 0.100 Uiso 1 1 calc R U . . .
H58C H 0.8936 1.0116 -0.0572 0.100 Uiso 1 1 calc R U . . .
C59 C 0.8057(5) 0.9700(5) 0.0789(4) 0.062(2) Uani 1 1 d D . . . .
H59A H 0.7879 0.9457 0.1076 0.093 Uiso 1 1 calc R U . . .
H59B H 0.7669 0.9920 0.0619 0.093 Uiso 1 1 calc R U . . .
H59C H 0.8451 1.0051 0.0968 0.093 Uiso 1 1 calc R U . . .
C60 C 0.7937(4) 0.8048(5) 0.0674(3) 0.0487(19) Uani 1 1 d . . . . .
H60A H 0.7682 0.7621 0.0448 0.073 Uiso 1 1 calc R U . . .
H60B H 0.7601 0.8306 0.0886 0.073 Uiso 1 1 calc R U . . .
H60C H 0.8316 0.7938 0.0941 0.073 Uiso 1 1 calc R U . . .
C61 C 0.6166(4) 0.8480(4) 0.3042(3) 0.0409(16) Uani 1 1 d . . . . .
C62 C 0.6509(5) 0.9148(4) 0.3117(3) 0.0491(19) Uani 1 1 d . . . . .
C63 C 0.6125(5) 0.9518(4) 0.2745(4) 0.057(2) Uani 1 1 d . . . . .
C64 C 0.5543(4) 0.9066(5) 0.2434(3) 0.052(2) Uani 1 1 d . . . . .
C65 C 0.5569(4) 0.8402(4) 0.2599(3) 0.047(2) Uani 1 1 d . . . . .
C66 C 0.6387(7) 0.7926(6) 0.3343(4) 0.077(3) Uani 1 1 d . . . . .
H66A H 0.6819 0.7759 0.3201 0.115 Uiso 1 1 calc R U . . .
H66B H 0.6001 0.7547 0.3275 0.115 Uiso 1 1 calc R U . . .
H66C H 0.6487 0.8109 0.3751 0.115 Uiso 1 1 calc R U . . .
C67 C 0.7157(6) 0.9443(7) 0.3555(4) 0.077(3) Uani 1 1 d . . . . .
H67A H 0.6992 0.9629 0.3917 0.116 Uiso 1 1 calc R U . . .
H67B H 0.7434 0.9811 0.3420 0.116 Uiso 1 1 calc R U . . .
H67C H 0.7459 0.9079 0.3606 0.116 Uiso 1 1 calc R U . . .
C68 C 0.6355(7) 1.0247(5) 0.2692(5) 0.079(3) Uani 1 1 d . . . . .
H68A H 0.6198 1.0314 0.2308 0.118 Uiso 1 1 calc R U . . .
H68B H 0.6878 1.0338 0.2766 0.118 Uiso 1 1 calc R U . . .
H68C H 0.6140 1.0564 0.2968 0.118 Uiso 1 1 calc R U . . .
C69 C 0.4987(6) 0.9210(8) 0.2001(5) 0.090(4) Uani 1 1 d . . . . .
H69A H 0.4565 0.9338 0.2182 0.135 Uiso 1 1 calc R U . . .
H69B H 0.4851 0.8798 0.1707 0.135 Uiso 1 1 calc R U . . .
H69C H 0.5178 0.9587 0.1828 0.135 Uiso 1 1 calc R U . . .
C70 C 0.5064(5) 0.7792(6) 0.2383(4) 0.069(3) Uani 1 1 d . . . . .
H70A H 0.5227 0.7404 0.2540 0.103 Uiso 1 1 calc R U . . .
H70B H 0.5034 0.7686 0.1968 0.103 Uiso 1 1 calc R U . . .
H70C H 0.4591 0.7876 0.2495 0.103 Uiso 1 1 calc R U . . .
C71 C 0.9226(5) 1.0914(4) 0.3521(4) 0.055(2) Uani 1 1 d . . . . .
C72 C 0.9799(5) 1.0538(4) 0.3725(4) 0.058(2) Uani 1 1 d . . . . .
C73 C 1.0352(4) 1.0627(4) 0.3420(4) 0.053(2) Uani 1 1 d . . . . .
C74 C 1.0197(4) 1.1060(4) 0.2998(4) 0.0466(19) Uani 1 1 d . . . . .
C75 C 0.9505(4) 1.1248(4) 0.3082(4) 0.054(2) Uani 1 1 d . U . . .
C76 C 0.8527(5) 1.1004(5) 0.3724(6) 0.091(4) Uani 1 1 d . U . . .
H76A H 0.8487 1.0783 0.4053 0.136 Uiso 1 1 calc R U . . .
H76B H 0.8145 1.0795 0.3421 0.136 Uiso 1 1 calc R U . . .
H76C H 0.8483 1.1495 0.3833 0.136 Uiso 1 1 calc R U . . .
C77 C 0.9744(7) 1.0155(5) 0.4194(4) 0.079(3) Uani 1 1 d . . . . .
H77A H 0.9966 0.9729 0.4108 0.118 Uiso 1 1 calc R U . . .
H77B H 0.9238 1.0046 0.4238 0.118 Uiso 1 1 calc R U . . .
H77C H 0.9990 1.0438 0.4546 0.118 Uiso 1 1 calc R U . . .
C78 C 1.1083(5) 1.0367(4) 0.3516(5) 0.082(4) Uani 1 1 d . . . . .
H78A H 1.1388 1.0692 0.3818 0.123 Uiso 1 1 calc R U . . .
H78B H 1.1309 1.0326 0.3165 0.123 Uiso 1 1 calc R U . . .
H78C H 1.1022 0.9917 0.3627 0.123 Uiso 1 1 calc R U . . .
C79 C 1.0670(6) 1.1287(6) 0.2622(5) 0.092(4) Uani 1 1 d . . . . .
H79A H 1.0391 1.1327 0.2266 0.138 Uiso 1 1 calc R U . . .
H79B H 1.1014 1.0952 0.2542 0.138 Uiso 1 1 calc R U . . .
H79C H 1.0929 1.1734 0.2800 0.138 Uiso 1 1 calc R U . . .
C80 C 0.9084(7) 1.1691(4) 0.2765(5) 0.091(4) Uani 1 1 d . . . . .
H80A H 0.9202 1.2173 0.2952 0.136 Uiso 1 1 calc R U . . .
H80B H 0.8571 1.1556 0.2762 0.136 Uiso 1 1 calc R U . . .
H80C H 0.9203 1.1635 0.2375 0.136 Uiso 1 1 calc R U . . .
C81 C 0.9777(4) 0.6645(4) 0.2363(4) 0.0436(18) Uani 1 1 d . . . . .
C82 C 0.9724(4) 0.6348(4) 0.2835(4) 0.0470(19) Uani 1 1 d . . . . .
C83 C 0.9089(4) 0.5879(4) 0.2746(4) 0.0488(19) Uani 1 1 d . . . . .
C84 C 0.8739(4) 0.5909(4) 0.2197(4) 0.049(2) Uani 1 1 d . . . . .
C85 C 0.9163(4) 0.6412(4) 0.1966(4) 0.0492(19) Uani 1 1 d . . . . .
C86 C 1.0406(5) 0.7119(5) 0.2239(5) 0.065(3) Uani 1 1 d . . . . .
H86A H 1.0849 0.7038 0.2454 0.097 Uiso 1 1 calc R U . . .
H86B H 1.0319 0.7599 0.2352 0.097 Uiso 1 1 calc R U . . .
H86C H 1.0453 0.7022 0.1833 0.097 Uiso 1 1 calc R U . . .
C87 C 1.0269(5) 0.6430(4) 0.3370(4) 0.066(3) Uani 1 1 d . . . . .
H87A H 1.0622 0.6103 0.3302 0.099 Uiso 1 1 calc R U . . .
H87B H 1.0019 0.6340 0.3690 0.099 Uiso 1 1 calc R U . . .
H87C H 1.0513 0.6899 0.3457 0.099 Uiso 1 1 calc R U . . .
C88 C 0.8853(5) 0.5410(4) 0.3136(5) 0.065(3) Uani 1 1 d . . . . .
H88A H 0.9204 0.5083 0.3174 0.097 Uiso 1 1 calc R U . . .
H88B H 0.8385 0.5159 0.2978 0.097 Uiso 1 1 calc R U . . .
H88C H 0.8816 0.5683 0.3510 0.097 Uiso 1 1 calc R U . . .
C89 C 0.8048(5) 0.5499(4) 0.1920(5) 0.067(3) Uani 1 1 d . . . . .
H89A H 0.7801 0.5755 0.1663 0.101 Uiso 1 1 calc R U . . .
H89B H 0.7744 0.5414 0.2212 0.101 Uiso 1 1 calc R U . . .
H89C H 0.8149 0.5060 0.1705 0.101 Uiso 1 1 calc R U . . .
C90 C 0.8992(7) 0.6600(6) 0.1410(4) 0.083(3) Uani 1 1 d . . . . .
H90A H 0.9010 0.7100 0.1455 0.125 Uiso 1 1 calc R U . . .
H90B H 0.8510 0.6388 0.1246 0.125 Uiso 1 1 calc R U . . .
H90C H 0.9341 0.6435 0.1158 0.125 Uiso 1 1 calc R U . . .
C91 C 1.3438(4) 0.8170(4) 0.4484(4) 0.0464(18) Uani 1 1 d . . . . .
C92 C 1.3616(4) 0.8195(4) 0.3942(4) 0.0482(19) Uani 1 1 d . . . . .
C93 C 1.3332(4) 0.8804(4) 0.3774(4) 0.052(2) Uani 1 1 d . . . . .
C94 C 1.3011(4) 0.9140(4) 0.4210(5) 0.059(3) Uani 1 1 d . . . . .
C95 C 1.3034(4) 0.8753(5) 0.4649(4) 0.059(3) Uani 1 1 d . . . . .
C96 C 1.3606(6) 0.7683(6) 0.4849(5) 0.079(3) Uani 1 1 d . . . . .
H96A H 1.3899 0.7352 0.4661 0.119 Uiso 1 1 calc R U . . .
H96B H 1.3160 0.7439 0.4923 0.119 Uiso 1 1 calc R U . . .
H96C H 1.3870 0.7929 0.5208 0.119 Uiso 1 1 calc R U . . .
C97 C 1.4024(5) 0.7693(7) 0.3581(6) 0.089(4) Uani 1 1 d . . . . .
H97A H 1.4502 0.7915 0.3556 0.133 Uiso 1 1 calc R U . . .
H97B H 1.3763 0.7552 0.3200 0.133 Uiso 1 1 calc R U . . .
H97C H 1.4070 0.7287 0.3756 0.133 Uiso 1 1 calc R U . . .
C98 C 1.3442(6) 0.9017(7) 0.3208(6) 0.097(4) Uani 1 1 d . U . . .
H98A H 1.2982 0.9104 0.3022 0.146 Uiso 1 1 calc R U . . .
H98B H 1.3635 0.8649 0.2963 0.146 Uiso 1 1 calc R U . . .
H98C H 1.3778 0.9436 0.3274 0.146 Uiso 1 1 calc R U . . .
C99 C 1.2629(6) 0.9798(5) 0.4205(8) 0.117(6) Uani 1 1 d . U . . .
H99A H 1.2983 1.0205 0.4316 0.176 Uiso 1 1 calc R U . . .
H99B H 1.2271 0.9817 0.4472 0.176 Uiso 1 1 calc R U . . .
H99C H 1.2394 0.9789 0.3822 0.176 Uiso 1 1 calc R U . . .
C100 C 1.2757(6) 0.8902(8) 0.5211(5) 0.111(6) Uani 1 1 d . U . . .
H10A H 1.3133 0.9175 0.5492 0.167 Uiso 1 1 calc R U . . .
H10B H 1.2615 0.8469 0.5332 0.167 Uiso 1 1 calc R U . . .
H10C H 1.2342 0.9159 0.5180 0.167 Uiso 1 1 calc R U . . .
C101 C 1.3424(4) 0.5253(4) 0.1848(3) 0.0426(17) Uani 1 1 d . U . . .
C102 C 1.2841(4) 0.4712(4) 0.1637(3) 0.0406(16) Uani 1 1 d . . . . .
C103 C 1.2343(5) 0.4997(4) 0.1271(3) 0.0478(18) Uani 1 1 d . . . . .
C104 C 1.2608(6) 0.5698(5) 0.1282(3) 0.058(2) Uani 1 1 d . . . . .
C105 C 1.3274(5) 0.5833(4) 0.1635(3) 0.050(2) Uani 1 1 d . . . . .
C106 C 1.4095(5) 0.5150(6) 0.2195(5) 0.071(3) Uani 1 1 d . . . . .
H10D H 1.4502 0.5196 0.1977 0.106 Uiso 1 1 calc R U . . .
H10E H 1.4047 0.4690 0.2289 0.106 Uiso 1 1 calc R U . . .
H10F H 1.4176 0.5496 0.2545 0.106 Uiso 1 1 calc R U . . .
C107 C 1.2767(6) 0.3986(4) 0.1711(4) 0.062(2) Uani 1 1 d . . . . .
H10G H 1.2282 0.3860 0.1799 0.093 Uiso 1 1 calc R U . . .
H10H H 1.3117 0.3930 0.2024 0.093 Uiso 1 1 calc R U . . .
H10I H 1.2852 0.3688 0.1361 0.093 Uiso 1 1 calc R U . . .
C108 C 1.1634(6) 0.4616(6) 0.0968(4) 0.080(3) Uani 1 1 d . . . . .
H10J H 1.1314 0.4949 0.0871 0.120 Uiso 1 1 calc R U . . .
H10K H 1.1412 0.4342 0.1218 0.120 Uiso 1 1 calc R U . . .
H10L H 1.1720 0.4313 0.0621 0.120 Uiso 1 1 calc R U . . .
C109 C 1.2244(8) 0.6189(7) 0.0963(5) 0.094(4) Uani 1 1 d . . . . .
H10M H 1.2530 0.6296 0.0667 0.142 Uiso 1 1 calc R U . . .
H10N H 1.2199 0.6613 0.1228 0.142 Uiso 1 1 calc R U . . .
H10O H 1.1767 0.5974 0.0790 0.142 Uiso 1 1 calc R U . . .
C110 C 1.3760(7) 0.6489(6) 0.1758(6) 0.102(5) Uani 1 1 d . . . . .
H11A H 1.3917 0.6613 0.2166 0.153 Uiso 1 1 calc R U . . .
H11B H 1.3504 0.6855 0.1636 0.153 Uiso 1 1 calc R U . . .
H11C H 1.4178 0.6432 0.1551 0.153 Uiso 1 1 calc R U . . .
C111 C 1.2072(5) 0.5424(4) 0.5557(3) 0.0502(19) Uani 1 1 d . . . . .
C112 C 1.1946(4) 0.4726(4) 0.5219(3) 0.0411(16) Uani 1 1 d . . . . .
C113 C 1.2532(4) 0.4568(4) 0.4932(3) 0.0468(18) Uani 1 1 d . . . . .
C114 C 1.3078(4) 0.5162(5) 0.5102(3) 0.052(2) Uani 1 1 d . . . . .
C115 C 1.2796(5) 0.5672(5) 0.5471(3) 0.058(2) Uani 1 1 d . . . . .
C116 C 1.1596(6) 0.5794(5) 0.5927(4) 0.072(3) Uani 1 1 d . . . . .
H11D H 1.1781 0.5820 0.6326 0.108 Uiso 1 1 calc R U . . .
H11E H 1.1113 0.5547 0.5852 0.108 Uiso 1 1 calc R U . . .
H11F H 1.1579 0.6259 0.5849 0.108 Uiso 1 1 calc R U . . .
C117 C 1.1246(5) 0.4264(4) 0.5195(4) 0.056(2) Uani 1 1 d . . . . .
H11G H 1.1135 0.3972 0.4819 0.084 Uiso 1 1 calc R U . . .
H11H H 1.0857 0.4549 0.5269 0.084 Uiso 1 1 calc R U . . .
H11I H 1.1298 0.3975 0.5483 0.084 Uiso 1 1 calc R U . . .
C118 C 1.2608(6) 0.3897(5) 0.4580(4) 0.062(2) Uani 1 1 d . . . . .
H11J H 1.2807 0.3597 0.4822 0.094 Uiso 1 1 calc R U . . .
H11K H 1.2931 0.3966 0.4296 0.094 Uiso 1 1 calc R U . . .
H11L H 1.2138 0.3685 0.4389 0.094 Uiso 1 1 calc R U . . .
C119 C 1.3814(5) 0.5195(7) 0.4926(5) 0.076(3) Uani 1 1 d . . . . .
H11M H 1.3960 0.5660 0.4867 0.114 Uiso 1 1 calc R U . . .
H11N H 1.3815 0.4867 0.4572 0.114 Uiso 1 1 calc R U . . .
H11O H 1.4149 0.5080 0.5223 0.114 Uiso 1 1 calc R U . . .
C120 C 1.3134(7) 0.6383(6) 0.5747(4) 0.087(4) Uani 1 1 d . . . . .
H12A H 1.3647 0.6424 0.5706 0.130 Uiso 1 1 calc R U . . .
H12B H 1.3072 0.6464 0.6151 0.130 Uiso 1 1 calc R U . . .
H12C H 1.2905 0.6723 0.5565 0.130 Uiso 1 1 calc R U . . .
C121 C 0.7693(5) 0.6668(6) 0.3607(5) 0.075(3) Uani 1 1 d . . . . .
H12D H 0.7319 0.6791 0.3343 0.112 Uiso 1 1 calc R U . . .
H12E H 0.7580 0.6800 0.3997 0.112 Uiso 1 1 calc R U . . .
H12F H 0.7717 0.6171 0.3521 0.112 Uiso 1 1 calc R U . . .
C122 C 0.7731(7) 0.8310(6) 0.4945(5) 0.104(4) Uani 1 1 d D U . . .
N13 N 1.0826(11) 0.5217(15) 0.2085(11) 0.069(7) Uani 0.542(16) 1 d . . P A 1
O22 O 1.1444(7) 0.5156(8) 0.2345(7) 0.065(5) Uani 0.542(16) 1 d . . P A 1
O23 O 1.0259(15) 0.501(6) 0.221(2) 0.084(11) Uani 0.542(16) 1 d . . P A 1
O24 O 1.0820(7) 0.5624(8) 0.1738(7) 0.077(5) Uani 0.542(16) 1 d . . P A 1
N14 N 1.0582(6) 0.5184(7) 0.4249(6) 0.069(4) Uani 0.757(13) 1 d D U P B 1
O25 O 1.1201(4) 0.5076(6) 0.4084(4) 0.059(3) Uani 0.757(13) 1 d D . P B 1
O26 O 1.0056(5) 0.4901(9) 0.3949(6) 0.094(5) Uani 0.757(13) 1 d D . P B 1
O27 O 1.0570(5) 0.5528(7) 0.4705(7) 0.105(5) Uani 0.757(13) 1 d D . P B 1
S2 S 0.5094(2) 0.06840(15) 0.38081(14) 0.0922(10) Uani 0.598(12) 1 d D . P C 1
O32 O 0.4707(15) 0.0397(17) 0.3295(10) 0.094(6) Uani 0.598(12) 1 d D . P C 1
O33 O 0.5504(10) 0.1351(8) 0.3832(16) 0.082(5) Uani 0.598(12) 1 d D . P C 1
O34 O 0.5660(9) 0.0235(9) 0.3992(9) 0.132(8) Uani 0.598(12) 1 d D . P C 1
C123 C 0.4638(9) 0.0792(9) 0.4411(7) 0.115(9) Uani 0.598(12) 1 d D U P C 1
F4 F 0.4304(6) 0.0207(7) 0.4486(6) 0.107(5) Uani 0.598(12) 1 d D . P C 1
F5 F 0.4995(10) 0.1088(10) 0.4893(5) 0.147(8) Uani 0.598(12) 1 d D . P C 1
F6 F 0.4105(9) 0.1192(10) 0.4293(9) 0.178(9) Uani 0.598(12) 1 d D U P C 1
S3 S 0.5125(6) 0.6117(6) 0.3751(5) 0.111(4) Uani 0.663(12) 1 d D . P D 1
O35 O 0.4378(8) 0.6165(9) 0.3756(9) 0.144(7) Uani 0.663(12) 1 d D U P D 1
O36 O 0.5421(14) 0.6397(13) 0.3333(8) 0.175(8) Uani 0.663(12) 1 d D U P D 1
O37 O 0.5255(12) 0.5431(16) 0.382(3) 0.103(4) Uani 0.663(12) 1 d D U P D 1
C124 C 0.5609(16) 0.6594(19) 0.4384(13) 0.104(6) Uani 0.663(12) 1 d . U P D 1
F7 F 0.6246(6) 0.6557(9) 0.4486(6) 0.138(6) Uani 0.663(12) 1 d . U P D 1
F8 F 0.557(3) 0.7238(16) 0.4355(15) 0.156(11) Uani 0.663(12) 1 d . . P D 1
F9 F 0.5276(10) 0.6353(14) 0.4816(8) 0.153(8) Uani 0.663(12) 1 d . . P D 1
N13' N 1.1017(14) 0.5076(9) 0.2314(10) 0.057(6) Uani 0.458(16) 1 d D . P A 2
O22' O 1.1336(7) 0.5612(7) 0.2220(5) 0.049(4) Uani 0.458(16) 1 d D . P A 2
O23' O 1.0371(18) 0.505(7) 0.238(3) 0.084(11) Uani 0.458(16) 1 d D . P A 2
O24' O 1.1298(8) 0.4531(7) 0.2293(8) 0.075(6) Uani 0.458(16) 1 d D . P A 2
N14' N 1.0762(13) 0.4841(11) 0.3989(11) 0.047(8) Uani 0.243(13) 1 d D U P B 2
O25' O 1.1061(17) 0.5399(11) 0.4243(14) 0.065(10) Uani 0.243(13) 1 d D U P B 2
O26' O 1.0172(11) 0.4773(17) 0.3685(13) 0.069(10) Uani 0.243(13) 1 d D U P B 2
O27' O 1.1122(13) 0.4334(13) 0.3845(11) 0.073(9) Uani 0.243(13) 1 d D U P B 2
S2' S 0.5094(2) 0.06840(15) 0.38081(14) 0.0922(10) Uani 0.402(12) 1 d D . P C 2
O32' O 0.484(2) 0.021(3) 0.3220(15) 0.094(6) Uani 0.402(12) 1 d D . P C 2
O33' O 0.5617(14) 0.1142(16) 0.380(3) 0.082(5) Uani 0.402(12) 1 d D . P C 2
O34' O 0.4401(12) 0.0876(16) 0.3991(13) 0.141(11) Uani 0.402(12) 1 d D U P C 2
C223 C 0.5210(11) 0.0083(11) 0.4246(10) 0.054(6) Uani 0.402(12) 1 d D . P C 2
F4' F 0.4684(9) -0.0243(10) 0.4372(8) 0.091(6) Uani 0.402(12) 1 d . U P C 2
F5' F 0.5516(11) 0.0455(13) 0.4713(8) 0.112(8) Uani 0.402(12) 1 d . U P C 2
F6' F 0.5741(10) -0.0233(12) 0.4024(8) 0.109(7) Uani 0.402(12) 1 d D U P C 2
S3' S 0.5452(11) 0.5978(13) 0.3732(11) 0.111(4) Uani 0.337(12) 1 d D . P D 2
O35' O 0.6197(11) 0.6060(15) 0.3716(13) 0.143(12) Uani 0.337(12) 1 d D U P D 2
O36' O 0.5014(16) 0.630(2) 0.3373(19) 0.175(8) Uani 0.337(12) 1 d D . P D 2
O37' O 0.517(2) 0.532(4) 0.382(6) 0.103(4) Uani 0.337(12) 1 d D . P D 2
C224 C 0.543(2) 0.654(3) 0.438(2) 0.104(6) Uani 0.337(12) 1 d D . P D 2
F7' F 0.4722(17) 0.636(2) 0.4336(19) 0.197(17) Uani 0.337(12) 1 d D U P D 2
F8' F 0.548(5) 0.723(3) 0.451(4) 0.156(11) Uani 0.337(12) 1 d D . P D 2
F9' F 0.5642(19) 0.636(3) 0.4883(19) 0.153(8) Uani 0.337(12) 1 d D . P D 2
C126 C 0.2724(9) 0.3970(8) 0.9767(7) 0.113(5) Uani 1 1 d . . . . .
C127 C 0.5995(6) 0.6104(6) 0.1837(6) 0.094(4) Uani 1 1 d . . . . .
C128 C 0.1652(8) 0.9811(10) 0.1798(6) 0.113(5) Uani 1 1 d . . . . .
C129 C 0.2572(13) 0.8949(11) 0.8374(7) 0.159(9) Uani 1 1 d . . . . .
C130 C 0.0412(10) 0.7289(10) 0.5309(12) 0.178(9) Uani 1 1 d D U . . .
C131 C -0.0117(10) 0.1902(8) 0.9022(7) 0.119(5) Uani 1 1 d . . . . .
O41 O 0.2877(4) 0.3601(4) 1.0168(4) 0.080(2) Uani 1 1 d . . . . .
O42 O 0.5502(4) 0.6192(4) 0.1365(4) 0.086(2) Uani 1 1 d . . . . .
O43 O 0.1998(6) 0.9571(6) 0.2297(5) 0.128(4) Uani 1 1 d . . . . .
O44 O 0.3087(8) 0.9146(8) 0.8859(6) 0.170(5) Uani 1 1 d . . . . .
O45 O 0.1172(10) 0.7475(9) 0.5402(6) 0.247(10) Uani 1 1 d D U . . .
O46 O 0.0294(6) 0.1720(6) 0.8564(6) 0.127(4) Uani 1 1 d . . . . .

loop_
_atom_site_aniso_label
_atom_site_aniso_U_11
_atom_site_aniso_U_22
_atom_site_aniso_U_33
_atom_site_aniso_U_23
_atom_site_aniso_U_13
_atom_site_aniso_U_12
Rh1 0.0288(2) 0.0278(2) 0.0259(2) 0.00432(19) 0.00054(19) 0.00287(19)
Rh2 0.0291(3) 0.0331(3) 0.0327(3) 0.0067(2) 0.0041(2) -0.0044(2)
Rh3 0.0309(3) 0.0411(3) 0.0278(3) 0.0065(2) -0.0021(2) -0.0117(2)
Rh4 0.0321(3) 0.0270(2) 0.0250(2) 0.00283(19) 0.00048(19) 0.00309(19)
Rh5 0.0329(3) 0.0237(2) 0.0419(3) 0.0060(2) -0.0008(2) -0.0044(2)
Rh6 0.0330(3) 0.0212(2) 0.0464(3) 0.0048(2) -0.0079(2) 0.0004(2)
Rh7 0.0242(2) 0.0260(2) 0.0359(3) 0.0005(2) 0.00210(19) 0.00033(19)
Rh8 0.0470(3) 0.0341(3) 0.0257(3) 0.0005(2) 0.0040(2) 0.0054(2)
Rh9 0.0377(3) 0.0358(3) 0.0314(3) 0.0091(2) 0.0052(2) 0.0003(2)
N1 0.030(3) 0.030(3) 0.025(3) 0.007(2) 0.001(2) -0.001(2)
N2 0.029(3) 0.026(3) 0.021(2) 0.002(2) -0.008(2) -0.009(2)
N3 0.028(3) 0.031(3) 0.023(3) 0.003(2) 0.003(2) 0.002(2)
N4 0.030(3) 0.024(3) 0.027(3) 0.000(2) 0.004(2) -0.005(2)
N5 0.025(3) 0.026(3) 0.038(3) 0.000(2) -0.003(2) -0.001(2)
N6 0.027(3) 0.018(2) 0.041(3) -0.002(2) -0.004(2) -0.006(2)
N7 0.043(3) 0.033(3) 0.027(3) 0.006(2) 0.001(2) 0.003(2)
N8 0.037(3) 0.030(3) 0.030(3) 0.007(2) 0.010(2) 0.006(2)
N9 0.036(3) 0.027(3) 0.027(3) 0.004(2) 0.001(2) 0.005(2)
N10 0.051(4) 0.044(4) 0.042(4) 0.013(3) 0.013(3) 0.008(3)
N11 0.151(13) 0.26(2) 0.121(12) 0.128(14) 0.054(10) 0.088(14)
N12 0.038(4) 0.089(6) 0.052(5) 0.026(4) -0.007(3) -0.013(4)
O1 0.039(3) 0.039(3) 0.030(2) 0.003(2) 0.0039(19) -0.009(2)
O2 0.036(2) 0.032(2) 0.031(2) 0.0019(19) -0.0003(19) -0.0057(19)
O3 0.045(3) 0.086(4) 0.028(3) 0.006(3) 0.008(2) -0.026(3)
O4 0.024(2) 0.039(3) 0.031(2) 0.0026(19) 0.0031(17) 0.0039(18)
O5 0.038(3) 0.031(2) 0.051(3) 0.015(2) 0.002(2) 0.003(2)
O6 0.032(2) 0.028(2) 0.041(3) 0.0093(19) -0.007(2) -0.0023(18)
O7 0.031(2) 0.021(2) 0.061(3) 0.007(2) -0.013(2) -0.0045(18)
O8 0.033(2) 0.028(2) 0.044(3) 0.005(2) -0.006(2) -0.0009(19)
O9 0.109(5) 0.046(3) 0.030(3) 0.011(2) -0.004(3) 0.034(3)
O10 0.056(3) 0.026(2) 0.039(3) 0.002(2) 0.001(2) 0.005(2)
O11 0.058(3) 0.046(3) 0.043(3) 0.017(2) 0.024(2) 0.014(3)
O12 0.036(2) 0.031(2) 0.038(3) 0.0012(19) 0.004(2) 0.0014(19)
O13 0.043(3) 0.031(2) 0.044(3) 0.003(2) 0.004(2) 0.006(2)
O14 0.082(4) 0.049(3) 0.056(4) 0.011(3) 0.017(3) 0.022(3)
O15 0.060(4) 0.043(3) 0.093(5) -0.001(3) 0.013(4) -0.009(3)
O16 0.093(6) 0.053(4) 0.136(8) 0.020(5) -0.063(6) -0.003(4)
O17 0.212(14) 0.162(12) 0.117(10) 0.052(9) 0.025(9) 0.048(10)
O18 0.267(19) 0.236(18) 0.246(19) 0.168(17) -0.023(15) 0.072(15)
O19 0.048(3) 0.055(3) 0.038(3) 0.015(2) 0.012(2) 0.006(2)
O20 0.068(4) 0.049(4) 0.080(5) 0.027(3) -0.012(3) -0.005(3)
O21 0.074(4) 0.080(5) 0.044(4) 0.003(3) 0.010(3) -0.009(4)
O28 0.057(3) 0.044(3) 0.060(4) 0.016(3) 0.010(3) -0.002(3)
O29 0.089(5) 0.049(3) 0.052(4) -0.003(3) 0.018(3) 0.000(3)
O30 0.111(6) 0.072(5) 0.104(7) -0.006(4) 0.039(5) 0.013(5)
O31 0.113(8) 0.179(11) 0.101(8) 0.025(7) -0.019(6) 0.035(8)
S1 0.0630(13) 0.0548(13) 0.0506(12) 0.0010(10) 0.0116(10) -0.0118(10)
F1 0.197(9) 0.213(10) 0.043(4) 0.007(5) 0.036(5) -0.108(8)
F2 0.116(7) 0.366(19) 0.101(7) -0.027(9) 0.035(6) -0.098(10)
F3 0.365(17) 0.108(7) 0.099(7) 0.003(5) 0.059(9) -0.117(9)
C1 0.024(3) 0.029(3) 0.029(3) 0.004(2) 0.001(2) 0.000(2)
C2 0.030(3) 0.033(3) 0.022(3) 0.007(2) 0.004(2) 0.003(3)
C3 0.026(3) 0.030(3) 0.026(3) 0.000(2) 0.000(2) 0.001(2)
C4 0.022(3) 0.035(3) 0.032(3) 0.007(3) -0.001(2) 0.002(2)
C5 0.025(3) 0.044(4) 0.027(3) 0.011(3) 0.000(2) -0.001(3)
C6 0.035(3) 0.029(3) 0.038(4) 0.005(3) 0.001(3) 0.004(3)
C7 0.040(4) 0.030(3) 0.030(3) 0.006(3) -0.007(3) 0.001(3)
C8 0.023(3) 0.029(3) 0.026(3) 0.004(2) -0.002(2) -0.004(2)
C9 0.037(3) 0.027(3) 0.033(3) 0.000(3) 0.001(3) -0.001(3)
C10 0.036(3) 0.025(3) 0.027(3) 0.009(2) 0.002(3) -0.005(3)
C11 0.029(3) 0.025(3) 0.032(3) 0.006(2) 0.002(2) 0.003(2)
C12 0.024(3) 0.028(3) 0.028(3) 0.004(2) 0.005(2) 0.003(2)
C13 0.031(3) 0.022(3) 0.032(3) 0.007(2) -0.004(3) 0.000(2)
C14 0.030(3) 0.027(3) 0.030(3) 0.007(2) 0.006(2) 0.002(2)
C15 0.029(3) 0.029(3) 0.034(3) 0.004(3) -0.006(3) -0.002(3)
C16 0.033(3) 0.038(4) 0.031(3) 0.006(3) 0.001(3) -0.001(3)
C17 0.029(3) 0.037(4) 0.036(4) 0.007(3) 0.004(3) 0.004(3)
C18 0.030(3) 0.020(3) 0.034(3) 0.002(2) -0.004(3) -0.003(2)
C19 0.034(3) 0.035(3) 0.041(4) 0.016(3) 0.003(3) 0.003(3)
C20 0.026(3) 0.023(3) 0.048(4) 0.004(3) 0.003(3) -0.004(2)
C21 0.038(3) 0.025(3) 0.027(3) 0.001(2) 0.000(3) 0.000(3)
C22 0.032(3) 0.023(3) 0.030(3) 0.003(2) 0.005(2) -0.003(2)
C23 0.030(3) 0.025(3) 0.029(3) 0.001(2) -0.001(2) -0.002(2)
C24 0.036(3) 0.033(3) 0.029(3) 0.003(3) 0.014(3) 0.014(3)
C25 0.025(3) 0.032(3) 0.035(3) 0.004(3) 0.006(3) 0.002(2)
C26 0.038(4) 0.043(4) 0.035(4) 0.001(3) 0.001(3) 0.010(3)
C27 0.043(4) 0.030(4) 0.043(4) -0.006(3) -0.002(3) 0.001(3)
C28 0.041(4) 0.028(3) 0.026(3) 0.006(2) 0.002(3) 0.006(3)
C29 0.031(3) 0.040(4) 0.041(4) 0.010(3) 0.009(3) 0.009(3)
C30 0.039(4) 0.028(3) 0.036(4) 0.006(3) 0.012(3) 0.002(3)
C31 0.063(5) 0.034(4) 0.044(4) 0.011(3) -0.008(4) 0.011(3)
C32 0.041(4) 0.038(4) 0.050(4) 0.021(3) 0.008(3) 0.005(3)
C33 0.062(5) 0.044(4) 0.036(4) 0.018(3) 0.008(3) 0.015(4)
C34 0.055(5) 0.040(4) 0.045(4) 0.014(3) -0.017(4) 0.000(3)
C35 0.043(4) 0.060(5) 0.058(5) 0.033(4) 0.012(4) 0.027(4)
C36 0.082(7) 0.044(5) 0.073(7) 0.008(4) 0.005(5) 0.018(5)
C37 0.052(6) 0.086(8) 0.153(12) 0.072(8) -0.005(6) -0.019(5)
C38 0.110(9) 0.077(7) 0.050(6) 0.008(5) 0.031(6) 0.032(6)
C39 0.079(7) 0.064(6) 0.093(8) 0.019(6) -0.045(6) -0.018(5)
C40 0.059(6) 0.081(7) 0.123(10) 0.046(7) 0.029(6) 0.030(5)
C41 0.027(4) 0.064(6) 0.069(6) 0.003(4) 0.006(4) 0.001(4)
C42 0.047(4) 0.053(5) 0.081(7) 0.026(5) 0.033(4) 0.007(4)
C43 0.047(4) 0.073(6) 0.039(4) 0.011(4) 0.015(3) 0.004(4)
C44 0.030(4) 0.045(4) 0.069(6) 0.012(4) 0.008(3) 0.002(3)
C45 0.047(4) 0.086(7) 0.046(5) 0.029(4) 0.013(4) 0.018(4)
C46 0.048(6) 0.122(11) 0.152(14) -0.042(10) 0.005(7) -0.006(7)
C47 0.101(9) 0.131(12) 0.208(16) 0.119(12) 0.085(11) 0.036(8)
C48 0.053(6) 0.191(14) 0.048(6) 0.002(7) 0.023(5) 0.015(7)
C49 0.057(6) 0.040(5) 0.176(13) -0.001(6) 0.028(7) 0.000(4)
C50 0.065(7) 0.146(12) 0.092(9) 0.062(9) 0.009(6) 0.047(7)
C51 0.039(4) 0.062(5) 0.043(4) 0.015(4) 0.000(3) 0.001(4)
C52 0.037(4) 0.053(5) 0.035(4) 0.006(3) -0.003(3) -0.014(3)
C53 0.038(4) 0.043(4) 0.053(5) 0.003(4) -0.024(3) -0.022(3)
C54 0.045(4) 0.057(5) 0.032(4) 0.003(3) -0.018(3) -0.023(4)
C55 0.025(3) 0.068(5) 0.041(4) 0.019(4) -0.006(3) -0.001(3)
C56 0.085(7) 0.059(6) 0.082(7) 0.007(5) 0.008(6) 0.023(5)
C57 0.039(4) 0.082(6) 0.053(5) 0.015(5) 0.005(4) -0.013(4)
C58 0.070(6) 0.062(6) 0.059(6) 0.012(4) -0.002(5) -0.036(5)
C59 0.056(5) 0.057(5) 0.056(5) -0.012(4) -0.012(4) -0.015(4)
C60 0.038(4) 0.069(5) 0.046(4) 0.033(4) -0.001(3) 0.006(4)
C61 0.055(4) 0.048(4) 0.023(3) 0.004(3) 0.014(3) 0.013(3)
C62 0.072(5) 0.049(5) 0.026(4) 0.002(3) 0.011(3) 0.008(4)
C63 0.068(6) 0.048(5) 0.059(5) 0.004(4) 0.028(4) 0.025(4)
C64 0.053(5) 0.078(6) 0.035(4) 0.015(4) 0.019(3) 0.038(4)
C65 0.047(4) 0.054(5) 0.034(4) -0.014(3) 0.023(3) -0.010(4)
C66 0.112(9) 0.076(7) 0.056(6) 0.036(5) 0.030(6) 0.012(6)
C67 0.073(6) 0.113(9) 0.040(5) -0.006(5) 0.011(4) 0.013(6)
C68 0.139(10) 0.036(5) 0.068(7) 0.013(4) 0.038(7) 0.011(6)
C69 0.057(6) 0.152(12) 0.070(7) 0.039(8) 0.003(5) 0.031(7)
C70 0.063(6) 0.080(7) 0.058(6) -0.002(5) 0.030(5) -0.019(5)
C71 0.059(5) 0.039(4) 0.058(5) -0.018(4) 0.016(4) -0.004(4)
C72 0.082(6) 0.031(4) 0.050(5) -0.006(3) -0.010(4) -0.013(4)
C73 0.046(4) 0.033(4) 0.069(6) 0.001(4) -0.021(4) -0.010(3)
C74 0.045(4) 0.025(3) 0.062(5) 0.006(3) -0.007(4) -0.017(3)
C75 0.053(5) 0.020(3) 0.080(6) -0.001(3) -0.010(4) -0.006(3)
C76 0.054(5) 0.067(6) 0.132(10) -0.047(6) 0.048(6) -0.014(5)
C77 0.112(9) 0.059(6) 0.053(6) -0.003(5) -0.002(6) -0.014(6)
C78 0.072(6) 0.031(4) 0.116(9) -0.018(5) -0.051(6) -0.008(4)
C79 0.094(8) 0.079(8) 0.086(8) -0.002(6) 0.016(6) -0.052(7)
C80 0.108(9) 0.028(4) 0.119(10) 0.009(5) -0.057(7) -0.002(5)
C81 0.038(4) 0.026(3) 0.065(5) 0.000(3) 0.008(3) 0.012(3)
C82 0.047(4) 0.027(3) 0.061(5) 0.001(3) -0.011(4) 0.007(3)
C83 0.046(4) 0.030(4) 0.071(6) 0.012(4) 0.000(4) 0.011(3)
C84 0.053(4) 0.025(3) 0.057(5) -0.009(3) -0.015(4) 0.000(3)
C85 0.054(5) 0.043(4) 0.051(5) 0.005(4) 0.001(4) 0.017(4)
C86 0.048(5) 0.049(5) 0.091(7) -0.005(5) 0.015(5) 0.002(4)
C87 0.066(6) 0.037(4) 0.080(7) -0.005(4) -0.039(5) 0.012(4)
C88 0.074(6) 0.031(4) 0.087(7) 0.019(4) -0.009(5) 0.005(4)
C89 0.068(6) 0.036(4) 0.081(7) -0.011(4) -0.027(5) -0.004(4)
C90 0.112(9) 0.084(8) 0.051(6) 0.003(5) -0.001(6) 0.022(7)
C91 0.034(4) 0.042(4) 0.056(5) 0.005(3) -0.013(3) -0.012(3)
C92 0.026(3) 0.048(4) 0.067(5) 0.011(4) -0.007(3) -0.002(3)
C93 0.031(4) 0.048(5) 0.075(6) 0.021(4) -0.009(4) -0.013(3)
C94 0.029(4) 0.021(3) 0.116(8) -0.008(4) -0.011(4) -0.001(3)
C95 0.033(4) 0.080(6) 0.046(5) -0.030(4) 0.014(3) -0.018(4)
C96 0.073(7) 0.071(7) 0.087(8) 0.024(6) -0.022(6) -0.013(5)
C97 0.038(5) 0.108(9) 0.111(10) -0.009(7) 0.008(5) 0.014(5)
C98 0.059(6) 0.119(10) 0.120(10) 0.070(8) -0.004(6) -0.036(6)
C99 0.064(7) 0.047(6) 0.219(16) -0.019(8) -0.029(8) 0.026(5)
C100 0.067(7) 0.161(12) 0.071(7) -0.072(8) 0.026(5) -0.012(7)
C101 0.040(4) 0.064(5) 0.028(3) 0.003(3) 0.023(3) 0.020(3)
C102 0.050(4) 0.039(4) 0.033(4) -0.002(3) 0.014(3) 0.013(3)
C103 0.064(5) 0.053(5) 0.027(4) 0.008(3) 0.002(3) 0.012(4)
C104 0.096(7) 0.055(5) 0.030(4) 0.016(4) 0.021(4) 0.017(5)
C105 0.058(5) 0.048(4) 0.040(4) -0.004(3) 0.023(4) -0.012(4)
C106 0.039(5) 0.095(8) 0.073(7) 0.009(6) -0.004(4) 0.006(5)
C107 0.092(7) 0.048(5) 0.055(5) 0.009(4) 0.029(5) 0.028(5)
C108 0.090(7) 0.071(7) 0.061(6) -0.020(5) -0.032(5) 0.021(6)
C109 0.148(12) 0.097(9) 0.066(7) 0.046(6) 0.038(7) 0.071(8)
C110 0.107(9) 0.069(7) 0.124(11) -0.010(7) 0.075(8) -0.032(7)
C111 0.060(5) 0.056(5) 0.035(4) 0.017(4) 0.006(3) -0.004(4)
C112 0.048(4) 0.042(4) 0.036(4) 0.017(3) 0.004(3) 0.003(3)
C113 0.052(4) 0.050(5) 0.039(4) 0.022(3) -0.008(3) -0.005(4)
C114 0.050(4) 0.067(6) 0.037(4) 0.018(4) -0.004(3) -0.002(4)
C115 0.064(5) 0.079(6) 0.028(4) 0.015(4) -0.005(4) -0.002(5)
C116 0.112(9) 0.049(5) 0.059(6) 0.008(4) 0.034(6) 0.007(5)
C117 0.072(6) 0.049(5) 0.045(5) 0.013(4) 0.009(4) -0.016(4)
C118 0.079(6) 0.047(5) 0.068(6) 0.027(4) 0.005(5) 0.019(5)
C119 0.039(5) 0.114(9) 0.078(7) 0.035(7) -0.005(4) 0.004(5)
C120 0.108(9) 0.098(8) 0.041(5) 0.017(5) -0.011(5) -0.045(7)
C121 0.062(6) 0.080(7) 0.092(8) 0.035(6) 0.017(5) 0.009(5)
C122 0.116(10) 0.108(10) 0.067(7) -0.005(7) 0.004(7) -0.049(8)
N13 0.041(10) 0.087(15) 0.058(13) -0.041(11) 0.012(10) -0.004(10)
O22 0.037(7) 0.062(11) 0.091(11) 0.008(7) 0.001(7) -0.004(6)
O23 0.044(8) 0.088(13) 0.12(3) 0.02(3) 0.004(14) -0.005(16)
O24 0.063(8) 0.081(10) 0.083(11) 0.008(8) -0.004(7) 0.016(7)
N14 0.050(7) 0.075(9) 0.081(8) 0.047(7) -0.020(6) -0.024(6)
O25 0.035(4) 0.072(7) 0.071(7) 0.039(6) -0.019(4) -0.014(5)
O26 0.039(5) 0.174(13) 0.089(9) 0.073(9) 0.009(6) 0.017(7)
O27 0.046(6) 0.123(11) 0.168(14) 0.081(10) 0.023(7) 0.014(6)
S2 0.161(3) 0.0529(15) 0.0692(18) 0.0174(13) 0.024(2) 0.0210(19)
O32 0.092(12) 0.11(2) 0.079(9) 0.029(8) -0.003(8) -0.002(10)
O33 0.101(8) 0.071(13) 0.083(7) 0.041(13) -0.004(7) 0.017(8)
O34 0.129(15) 0.099(13) 0.19(2) 0.075(14) 0.014(14) 0.051(11)
C123 0.125(15) 0.102(14) 0.125(16) 0.053(13) -0.023(13) 0.025(12)
F4 0.074(8) 0.091(9) 0.167(13) 0.075(9) 0.003(8) -0.018(7)
F5 0.156(15) 0.172(18) 0.093(11) 0.025(10) 0.008(10) -0.079(14)
F6 0.137(13) 0.186(17) 0.27(2) 0.162(17) 0.058(14) 0.058(12)
S3 0.151(9) 0.093(6) 0.073(3) 0.014(3) -0.006(6) -0.034(6)
O35 0.102(10) 0.131(12) 0.178(14) 0.030(10) -0.075(10) 0.007(9)
O36 0.229(18) 0.186(13) 0.104(9) 0.050(9) 0.047(12) -0.080(13)
O37 0.082(7) 0.090(12) 0.126(8) -0.006(11) 0.013(9) 0.001(7)
C124 0.122(14) 0.077(9) 0.101(10) 0.039(8) -0.049(10) -0.030(10)
F7 0.052(6) 0.212(15) 0.132(11) 0.005(10) -0.019(6) 0.002(7)
F8 0.205(16) 0.148(10) 0.09(2) 0.020(10) -0.023(17) -0.055(9)
F9 0.148(19) 0.211(12) 0.068(8) -0.013(8) 0.028(13) -0.091(18)
N13' 0.054(17) 0.081(16) 0.032(11) 0.001(10) 0.007(11) 0.008(13)
O22' 0.056(8) 0.037(8) 0.051(8) 0.002(6) 0.004(6) 0.005(6)
O23' 0.044(8) 0.088(13) 0.12(3) 0.02(3) 0.004(14) -0.005(16)
O24' 0.060(9) 0.040(9) 0.126(15) 0.034(8) -0.004(9) -0.007(7)
N14' 0.058(16) 0.042(13) 0.033(12) -0.014(10) 0.008(11) 0.005(12)
O25' 0.064(13) 0.058(13) 0.070(13) 0.023(9) -0.008(9) -0.002(9)
O26' 0.033(12) 0.107(18) 0.068(17) 0.025(14) 0.018(12) -0.007(12)
O27' 0.063(13) 0.114(18) 0.060(14) 0.021(12) 0.039(11) 0.058(12)
S2' 0.161(3) 0.0529(15) 0.0692(18) 0.0174(13) 0.024(2) 0.0210(19)
O32' 0.092(12) 0.11(2) 0.079(9) 0.029(8) -0.003(8) -0.002(10)
O33' 0.101(8) 0.071(13) 0.083(7) 0.041(13) -0.004(7) 0.017(8)
O34' 0.139(16) 0.174(18) 0.150(17) 0.055(14) 0.103(14) 0.089(14)
C223 0.052(12) 0.056(13) 0.067(15) 0.046(12) 0.014(11) 0.004(10)
F4' 0.076(10) 0.085(12) 0.115(13) 0.068(10) -0.023(9) -0.033(9)
F5' 0.115(14) 0.151(18) 0.063(11) 0.044(11) -0.041(10) -0.019(13)
F6' 0.111(12) 0.150(15) 0.096(11) 0.041(10) 0.063(9) 0.080(11)
S3' 0.151(9) 0.093(6) 0.073(3) 0.014(3) -0.006(6) -0.034(6)
O35' 0.110(15) 0.132(18) 0.189(19) -0.015(14) 0.133(15) -0.004(12)
O36' 0.229(18) 0.186(13) 0.104(9) 0.050(9) 0.047(12) -0.080(13)
O37' 0.082(7) 0.090(12) 0.126(8) -0.006(11) 0.013(9) 0.001(7)
C224 0.122(14) 0.077(9) 0.101(10) 0.039(8) -0.049(10) -0.030(10)
F7' 0.17(3) 0.22(3) 0.23(3) 0.09(3) 0.12(3) -0.01(2)
F8' 0.205(16) 0.148(10) 0.09(2) 0.020(10) -0.023(17) -0.055(9)
F9' 0.148(19) 0.211(12) 0.068(8) -0.013(8) 0.028(13) -0.091(18)
C126 0.125(12) 0.101(11) 0.112(12) 0.038(9) -0.007(9) 0.000(9)
C127 0.075(7) 0.059(7) 0.134(12) 0.009(7) -0.021(7) -0.012(6)
C128 0.093(9) 0.181(16) 0.073(9) 0.026(9) 0.020(7) 0.044(10)
C129 0.24(2) 0.161(17) 0.081(11) 0.015(10) -0.026(12) 0.104(16)
C130 0.129(14) 0.100(12) 0.28(3) 0.012(14) 0.022(16) -0.038(11)
C131 0.162(15) 0.092(10) 0.101(11) 0.022(9) 0.002(11) 0.007(10)
O41 0.066(4) 0.078(5) 0.091(6) 0.014(4) 0.008(4) -0.010(4)
O42 0.081(5) 0.050(4) 0.121(7) 0.019(4) -0.006(5) -0.004(4)
O43 0.160(10) 0.118(8) 0.119(8) 0.054(7) 0.033(7) -0.004(7)
O44 0.177(12) 0.178(13) 0.167(13) 0.060(10) -0.007(10) 0.062(10)
O45 0.33(2) 0.228(16) 0.158(12) -0.067(11) 0.173(14) -0.042(15)
O46 0.116(8) 0.115(8) 0.152(11) 0.043(8) 0.000(7) 0.006(6)

loop_
_atom_type_symbol
_atom_type_description
_atom_type_scat_dispersion_real
_atom_type_scat_dispersion_imag
_atom_type_scat_source
C C 0.0033 0.0016 'International Tables Vol C Tables 4.2.6.8 and 6.1.1.4'
H H 0.0000 0.0000 'International Tables Vol C Tables 4.2.6.8 and 6.1.1.4'
N N 0.0061 0.0033 'International Tables Vol C Tables 4.2.6.8 and 6.1.1.4'
O O 0.0106 0.0060 'International Tables Vol C Tables 4.2.6.8 and 6.1.1.4'
F F 0.0171 0.0103 'International Tables Vol C Tables 4.2.6.8 and 6.1.1.4'
S S 0.1246 0.1234 'International Tables Vol C Tables 4.2.6.8 and 6.1.1.4'
Rh Rh -1.1178 0.9187 'International Tables Vol C Tables 4.2.6.8 and 6.1.1.4'

loop_
_geom_angle_atom_site_label_1
_geom_angle_atom_site_label_2
_geom_angle_atom_site_label_3
_geom_angle
_geom_angle_site_symmetry_1
_geom_angle_site_symmetry_3
C34 Rh1 N9 108.3(3) . 2_765
C34 Rh1 C32 65.1(3) . .
N9 Rh1 C32 117.1(3) 2_765 .
C34 Rh1 O4 161.4(2) . .
N9 Rh1 O4 84.46(19) 2_765 .
C32 Rh1 O4 97.3(2) . .
C34 Rh1 C33 38.5(3) . .
N9 Rh1 C33 95.9(3) 2_765 .
C32 Rh1 C33 38.2(3) . .
O4 Rh1 C33 129.0(3) . .
C34 Rh1 O2 104.1(3) . .
N9 Rh1 O2 81.41(19) 2_765 .
C32 Rh1 O2 160.3(2) . .
O4 Rh1 O2 90.85(17) . .
C33 Rh1 O2 139.8(3) . .
C34 Rh1 C35 39.0(3) . .
N9 Rh1 C35 145.8(3) 2_765 .
C32 Rh1 C35 65.0(3) . .
O4 Rh1 C35 129.7(3) . .
C33 Rh1 C35 64.3(3) . .
O2 Rh1 C35 96.1(3) . .
C34 Rh1 C31 65.1(3) . .
N9 Rh1 C31 156.2(3) 2_765 .
C32 Rh1 C31 39.1(3) . .
O4 Rh1 C31 97.7(2) . .
C33 Rh1 C31 64.3(3) . .
O2 Rh1 C31 122.1(3) . .
C35 Rh1 C31 38.6(3) . .
C45 Rh2 O1 95.0(3) . .
C45 Rh2 N1 118.5(3) . .
O1 Rh2 N1 75.92(18) . .
C45 Rh2 C43 64.9(3) . .
O1 Rh2 C43 159.2(3) . .
N1 Rh2 C43 117.4(3) . .
C45 Rh2 C41 39.6(4) . .
O1 Rh2 C41 97.8(3) . .
N1 Rh2 C41 157.5(3) . .
C43 Rh2 C41 63.7(3) . .
C45 Rh2 C44 39.2(3) . .
O1 Rh2 C44 127.1(3) . .
N1 Rh2 C44 101.3(2) . .
C43 Rh2 C44 38.4(3) . .
C41 Rh2 C44 65.0(3) . .
C45 Rh2 O13 160.3(3) . .
O1 Rh2 O13 85.08(19) . .
N1 Rh2 O13 80.63(19) . .
C43 Rh2 O13 111.9(3) . .
C41 Rh2 O13 120.8(3) . .
C44 Rh2 O13 147.5(3) . .
C45 Rh2 C42 65.0(3) . .
O1 Rh2 C42 130.7(3) . .
N1 Rh2 C42 153.3(3) . .
C43 Rh2 C42 37.5(3) . .
C41 Rh2 C42 38.0(4) . .
C44 Rh2 C42 63.9(3) . .
O13 Rh2 C42 100.2(3) . .
C51 Rh3 O3 99.9(3) . .
C51 Rh3 N2 112.5(3) . .
O3 Rh3 N2 77.20(19) . .
C51 Rh3 O16 161.6(3) . .
O3 Rh3 O16 80.0(3) . .
N2 Rh3 O16 85.6(3) . .
C51 Rh3 C52 40.6(3) . .
O3 Rh3 C52 90.5(2) . .
N2 Rh3 C52 148.5(3) . .
O16 Rh3 C52 121.1(3) . .
C51 Rh3 C54 65.2(3) . .
O3 Rh3 C54 155.4(3) . .
N2 Rh3 C54 125.8(2) . .
O16 Rh3 C54 107.9(3) . .
C52 Rh3 C54 65.4(3) . .
C51 Rh3 C53 66.0(3) . .
O3 Rh3 C53 118.0(3) . .
N2 Rh3 C53 164.8(3) . .
O16 Rh3 C53 97.5(3) . .
C52 Rh3 C53 38.6(3) . .
C54 Rh3 C53 39.1(3) . .
C51 Rh3 C55 38.2(3) . .
O3 Rh3 C55 136.1(3) . .
N2 Rh3 C55 104.0(2) . .
O16 Rh3 C55 143.7(4) . .
C52 Rh3 C55 65.4(3) . .
C54 Rh3 C55 38.5(3) . .
C53 Rh3 C55 65.0(3) . .
O8 Rh4 C65 107.5(3) . .
O8 Rh4 C63 155.1(3) . .
C65 Rh4 C63 66.8(3) . .
O8 Rh4 C64 146.6(3) . .
C65 Rh4 C64 40.2(3) . .
C63 Rh4 C64 39.1(4) . .
O8 Rh4 N3 83.07(19) . .
C65 Rh4 N3 106.6(3) . .
C63 Rh4 N3 121.8(3) . .
C64 Rh4 N3 97.1(3) . .
O8 Rh4 O6 90.25(18) . .
C65 Rh4 O6 160.5(3) . .
C63 Rh4 O6 93.7(3) . .
C64 Rh4 O6 123.1(3) . .
N3 Rh4 O6 83.04(19) . .
O8 Rh4 C62 115.4(3) . .
C65 Rh4 C62 66.2(3) . .
C63 Rh4 C62 39.7(3) . .
C64 Rh4 C62 65.9(3) . .
N3 Rh4 C62 161.3(3) . .
O6 Rh4 C62 99.3(3) . .
O8 Rh4 C61 94.2(2) . .
C65 Rh4 C61 39.8(3) . .
C63 Rh4 C61 65.6(3) . .
C64 Rh4 C61 66.1(3) . .
N3 Rh4 C61 143.6(3) . .
O6 Rh4 C61 133.3(2) . .
C62 Rh4 C61 38.2(3) . .
N4 Rh5 O19 80.3(2) . .
N4 Rh5 O5 76.53(19) . .
O19 Rh5 O5 85.1(2) . .
N4 Rh5 C71 119.3(3) . .
O19 Rh5 C71 160.3(3) . .
O5 Rh5 C71 96.9(3) . .
N4 Rh5 C75 158.2(3) . .
O19 Rh5 C75 120.5(3) . .
O5 Rh5 C75 97.6(3) . .
C71 Rh5 C75 39.8(4) . .
N4 Rh5 C73 117.6(3) . .
O19 Rh5 C73 110.6(3) . .
O5 Rh5 C73 159.8(3) . .
C71 Rh5 C73 64.0(3) . .
C75 Rh5 C73 63.8(3) . .
N4 Rh5 C72 102.3(3) . .
O19 Rh5 C72 144.2(3) . .
O5 Rh5 C72 130.5(3) . .
C71 Rh5 C72 39.7(4) . .
C75 Rh5 C72 65.3(3) . .
C73 Rh5 C72 36.3(4) . .
N4 Rh5 C74 154.7(3) . .
O19 Rh5 C74 97.2(3) . .
O5 Rh5 C74 128.5(2) . .
C71 Rh5 C74 66.2(3) . .
C75 Rh5 C74 38.2(3) . .
C73 Rh5 C74 39.7(3) . .
C72 Rh5 C74 65.3(3) . .
C85 Rh6 O7 98.7(3) . .
C85 Rh6 C84 40.0(3) . .
O7 Rh6 C84 92.0(2) . .
C85 Rh6 N5 113.3(3) . .
O7 Rh6 N5 76.82(18) . .
C84 Rh6 N5 149.7(3) . .
C85 Rh6 C82 65.0(3) . .
O7 Rh6 C82 156.9(2) . .
C84 Rh6 C82 65.0(3) . .
N5 Rh6 C82 123.8(2) . .
C85 Rh6 C83 66.4(3) . .
O7 Rh6 C83 121.0(2) . .
C84 Rh6 C83 39.3(3) . .
N5 Rh6 C83 162.2(3) . .
C82 Rh6 C83 38.8(3) . .
C85 Rh6 C81 38.7(3) . .
O7 Rh6 C81 135.0(3) . .
C84 Rh6 C81 64.7(3) . .
N5 Rh6 C81 103.7(2) . .
C82 Rh6 C81 37.5(3) . .
C83 Rh6 C81 64.3(3) . .
C85 Rh6 O28 160.9(3) . .
O7 Rh6 O28 85.8(2) . .
C84 Rh6 O28 121.8(3) . .
N5 Rh6 O28 85.8(2) . .
C82 Rh6 O28 104.7(3) . .
C83 Rh6 O28 95.3(3) . .
C81 Rh6 O28 139.2(3) . .
C95 Rh7 C93 64.7(4) . .
C95 Rh7 O12 101.4(3) . .
C93 Rh7 O12 160.0(3) . .
C95 Rh7 N6 112.7(3) . .
C93 Rh7 N6 113.7(3) . .
O12 Rh7 N6 84.38(19) . .
C95 Rh7 C92 65.7(3) . .
C93 Rh7 C92 40.6(3) . .
O12 Rh7 C92 121.8(3) . .
N6 Rh7 C92 153.8(3) . .
C95 Rh7 O10 163.3(3) . .
C93 Rh7 O10 101.0(3) . .
O12 Rh7 O10 90.00(19) . .
N6 Rh7 O10 80.3(2) . .
C92 Rh7 O10 97.9(3) . .
C95 Rh7 C91 40.5(3) . .
C93 Rh7 C91 65.6(3) . .
O12 Rh7 C91 94.5(3) . .
N6 Rh7 C91 152.5(3) . .
C92 Rh7 C91 37.9(3) . .
O10 Rh7 C91 127.3(3) . .
C95 Rh7 C94 38.9(4) . .
C93 Rh7 C94 37.5(4) . .
O12 Rh7 C94 136.8(3) . .
N6 Rh7 C94 96.4(2) . .
C92 Rh7 C94 65.5(3) . .
O10 Rh7 C94 132.8(4) . .
C91 Rh7 C94 65.9(3) . .
C105 Rh8 O9 94.5(3) . .
C105 Rh8 C104 39.2(4) . .
O9 Rh8 C104 95.0(3) . .
C105 Rh8 N7 121.9(3) . .
O9 Rh8 N7 76.5(2) . .
C104 Rh8 N7 159.5(3) . .
C105 Rh8 O22' 146.4(5) . .
O9 Rh8 O22' 72.7(4) . .
C104 Rh8 O22' 109.4(5) . .
N7 Rh8 O22' 86.1(4) . .
C105 Rh8 C101 37.8(3) . .
O9 Rh8 C101 125.7(3) . .
C104 Rh8 C101 64.9(3) . .
N7 Rh8 C101 104.7(3) . .
O22' Rh8 C101 160.0(4) . .
C105 Rh8 O22 160.2(4) . .
O9 Rh8 O22 96.2(5) . .
C104 Rh8 O22 123.0(5) . .
N7 Rh8 O22 76.9(4) . .
C101 Rh8 O22 137.6(5) . .
C105 Rh8 C103 64.7(3) . .
O9 Rh8 C103 128.7(3) . .
C104 Rh8 C103 39.0(3) . .
N7 Rh8 C103 154.7(3) . .
O22' Rh8 C103 98.6(4) . .
C101 Rh8 C103 64.6(3) . .
O22 Rh8 C103 95.7(5) . .
C105 Rh8 C102 64.9(3) . .
O9 Rh8 C102 158.6(3) . .
C104 Rh8 C102 65.7(3) . .
N7 Rh8 C102 118.4(3) . .
O22' Rh8 C102 121.0(4) . .
C101 Rh8 C102 39.0(3) . .
O22 Rh8 C102 102.0(5) . .
C103 Rh8 C102 38.8(3) . .
N8 Rh9 C115 122.8(3) . .
N8 Rh9 C113 115.2(3) . .
C115 Rh9 C113 66.2(3) . .
N8 Rh9 C112 150.5(3) . .
C115 Rh9 C112 65.5(3) . .
C113 Rh9 C112 38.1(3) . .
N8 Rh9 O25 79.1(3) . .
C115 Rh9 O25 158.1(4) . .
C113 Rh9 O25 106.3(4) . .
C112 Rh9 O25 95.6(3) . .
N8 Rh9 C114 103.0(3) . .
C115 Rh9 C114 38.4(4) . .
C113 Rh9 C114 40.1(3) . .
C112 Rh9 C114 64.9(3) . .
O25 Rh9 C114 144.4(4) . .
N8 Rh9 C111 161.8(3) . .
C115 Rh9 C111 39.8(3) . .
C113 Rh9 C111 66.8(3) . .
C112 Rh9 C111 40.1(3) . .
O25 Rh9 C111 118.4(3) . .
C114 Rh9 C111 66.2(3) . .
N8 Rh9 O11 76.93(19) . .
C115 Rh9 O11 94.8(3) . .
C113 Rh9 O11 160.7(3) . .
C112 Rh9 O11 132.5(2) . .
O25 Rh9 O11 90.3(3) . .
C114 Rh9 O11 125.0(3) . .
C111 Rh9 O11 96.9(3) . .
N8 Rh9 O25' 85.4(10) . .
C115 Rh9 O25' 146.3(10) . .
C113 Rh9 O25' 121.5(7) . .
C112 Rh9 O25' 99.8(9) . .
C114 Rh9 O25' 161.7(7) . .
C111 Rh9 O25' 109.3(10) . .
O11 Rh9 O25' 72.5(6) . .
C1 N1 C2 107.1(5) . .
C1 N1 Rh2 139.2(4) . .
C2 N1 Rh2 113.5(4) . .
C1 N2 C3 106.5(5) . .
C1 N2 Rh3 140.5(4) . .
C3 N2 Rh3 112.8(4) . .
C6 N3 C10 118.4(5) . .
C6 N3 Rh4 119.6(4) . .
C10 N3 Rh4 121.4(4) . .
C11 N4 C12 107.4(5) . .
C11 N4 Rh5 140.1(4) . .
C12 N4 Rh5 112.3(4) . .
C11 N5 C13 104.7(5) . .
C11 N5 Rh6 141.2(4) . .
C13 N5 Rh6 113.2(4) . .
C16 N6 C20 119.6(6) . .
C16 N6 Rh7 121.4(5) . .
C20 N6 Rh7 118.0(4) . .
C21 N7 C22 105.0(5) . .
C21 N7 Rh8 137.9(4) . .
C22 N7 Rh8 112.8(4) . .
C21 N8 C23 106.2(5) . .
C21 N8 Rh9 138.6(4) . .
C23 N8 Rh9 112.4(4) . .
C26 N9 C30 117.9(6) . .
C26 N9 Rh1 117.8(4) . 2_765
C30 N9 Rh1 123.9(4) . 2_765
O15 N10 O14 124.4(7) . .
O15 N10 O13 118.2(7) . .
O14 N10 O13 117.3(7) . .
O16 N11 O17 115.4(14) . .
O16 N11 O18 125.4(17) . .
O17 N11 O18 117.6(17) . .
O20 N12 O21 123.8(8) . .
O20 N12 O19 119.9(8) . .
O21 N12 O19 116.3(9) . .
C4 O1 Rh2 118.7(4) . .
C4 O2 Rh1 132.9(4) . .
C5 O3 Rh3 118.0(4) . .
C5 O4 Rh1 128.7(4) . .
C14 O5 Rh5 118.1(4) . .
C14 O6 Rh4 128.7(4) . .
C15 O7 Rh6 117.6(4) . .
C15 O8 Rh4 133.2(4) . .
C24 O9 Rh8 117.5(4) . .
C24 O10 Rh7 131.5(4) . .
C25 O11 Rh9 117.4(4) . .
C25 O12 Rh7 129.1(4) . .
N10 O13 Rh2 120.0(4) . .
N11 O16 Rh3 135.9(10) . .
N12 O19 Rh5 119.4(6) . .
C121 O28 Rh6 119.5(6) . .
O31 S1 O30 113.7(7) . .
O31 S1 O29 114.0(6) . .
O30 S1 O29 116.9(5) . .
O31 S1 C122 108.6(7) . .
O30 S1 C122 99.9(6) . .
O29 S1 C122 101.5(4) . .
N2 C1 N1 111.7(5) . .
N2 C1 C8 125.2(5) . .
N1 C1 C8 123.0(5) . .
N1 C2 C3 106.8(5) . .
N1 C2 C4 116.7(5) . .
C3 C2 C4 136.4(6) . .
C2 C3 N2 107.9(5) . .
C2 C3 C5 136.2(6) . .
N2 C3 C5 115.6(5) . .
O2 C4 O1 123.1(6) . .
O2 C4 C2 122.6(5) . .
O1 C4 C2 114.3(6) . .
O4 C5 O3 122.6(6) . .
O4 C5 C3 120.9(6) . .
O3 C5 C3 116.4(6) . .
C7 C6 N3 121.4(6) . .
C6 C7 C8 120.9(6) . .
C9 C8 C7 117.4(6) . .
C9 C8 C1 120.9(6) . .
C7 C8 C1 121.6(6) . .
C10 C9 C8 119.3(6) . .
N3 C10 C9 122.3(6) . .
N4 C11 N5 113.0(5) . .
N4 C11 C18 124.6(5) . .
N5 C11 C18 122.4(5) . .
N4 C12 C13 106.0(5) . .
N4 C12 C14 117.4(5) . .
C13 C12 C14 136.3(6) . .
N5 C13 C12 109.0(5) . .
N5 C13 C15 115.6(5) . .
C12 C13 C15 135.4(6) . .
O5 C14 O6 122.4(6) . .
O5 C14 C12 115.7(5) . .
O6 C14 C12 121.9(5) . .
O8 C15 O7 121.8(6) . .
O8 C15 C13 122.2(6) . .
O7 C15 C13 116.0(5) . .
N6 C16 C17 122.5(6) . .
C18 C17 C16 118.2(6) . .
C19 C18 C17 118.4(6) . .
C19 C18 C11 120.3(6) . .
C17 C18 C11 121.3(6) . .
C20 C19 C18 118.5(6) . .
N6 C20 C19 122.5(6) . .
N8 C21 N7 112.9(6) . .
N8 C21 C28 125.1(6) . .
N7 C21 C28 121.9(6) . .
N7 C22 C23 108.7(5) . .
N7 C22 C24 115.0(5) . .
C23 C22 C24 136.1(6) . .
N8 C23 C22 107.1(5) . .
N8 C23 C25 118.2(6) . .
C22 C23 C25 134.1(6) . .
O9 C24 O10 121.5(6) . .
O9 C24 C22 116.3(6) . .
O10 C24 C22 122.2(6) . .
O12 C25 O11 121.6(6) . .
O12 C25 C23 123.6(6) . .
O11 C25 C23 114.8(6) . .
N9 C26 C27 120.9(6) . .
C28 C27 C26 120.1(7) . .
C27 C28 C29 118.4(6) . .
C27 C28 C21 119.6(6) . .
C29 C28 C21 122.0(6) . .
C30 C29 C28 119.0(6) . .
C29 C30 N9 123.3(6) . .
C35 C31 C32 107.1(7) . .
C35 C31 C36 127.5(8) . .
C32 C31 C36 125.4(8) . .
C35 C31 Rh1 70.4(4) . .
C32 C31 Rh1 69.1(4) . .
C36 C31 Rh1 127.3(6) . .
C33 C32 C31 108.1(7) . .
C33 C32 C37 126.9(9) . .
C31 C32 C37 125.0(9) . .
C33 C32 Rh1 71.6(4) . .
C31 C32 Rh1 71.8(4) . .
C37 C32 Rh1 124.8(6) . .
C32 C33 C34 109.0(7) . .
C32 C33 C38 126.0(8) . .
C34 C33 C38 124.8(8) . .
C32 C33 Rh1 70.3(4) . .
C34 C33 Rh1 69.4(4) . .
C38 C33 Rh1 122.8(6) . .
C33 C34 C35 108.0(7) . .
C33 C34 C39 129.0(9) . .
C35 C34 C39 122.6(9) . .
C33 C34 Rh1 72.0(4) . .
C35 C34 Rh1 72.2(4) . .
C39 C34 Rh1 127.5(6) . .
C34 C35 C31 107.7(7) . .
C34 C35 C40 125.4(9) . .
C31 C35 C40 126.9(9) . .
C34 C35 Rh1 68.8(4) . .
C31 C35 Rh1 71.1(4) . .
C40 C35 Rh1 124.3(6) . .
C42 C41 C45 107.6(8) . .
C42 C41 C46 124.8(11) . .
C45 C41 C46 127.5(11) . .
C42 C41 Rh2 71.6(4) . .
C45 C41 Rh2 68.9(5) . .
C46 C41 Rh2 126.7(7) . .
C43 C42 C41 108.7(8) . .
C43 C42 C47 123.3(12) . .
C41 C42 C47 127.9(12) . .
C43 C42 Rh2 70.6(4) . .
C41 C42 Rh2 70.4(4) . .
C47 C42 Rh2 127.5(7) . .
C42 C43 C44 109.7(8) . .
C42 C43 C48 125.8(10) . .
C44 C43 C48 123.9(10) . .
C42 C43 Rh2 72.0(5) . .
C44 C43 Rh2 71.0(5) . .
C48 C43 Rh2 130.4(6) . .
C43 C44 C45 107.1(7) . .
C43 C44 C49 129.3(10) . .
C45 C44 C49 123.4(9) . .
C43 C44 Rh2 70.6(5) . .
C45 C44 Rh2 69.0(5) . .
C49 C44 Rh2 121.8(6) . .
C44 C45 C41 106.8(7) . .
C44 C45 C50 129.0(10) . .
C41 C45 C50 124.1(10) . .
C44 C45 Rh2 71.8(5) . .
C41 C45 Rh2 71.5(5) . .
C50 C45 Rh2 123.8(6) . .
C55 C51 C52 108.2(7) . .
C55 C51 C56 126.7(8) . .
C52 C51 C56 124.9(8) . .
C55 C51 Rh3 73.4(5) . .
C52 C51 Rh3 70.8(4) . .
C56 C51 Rh3 124.1(6) . .
C53 C52 C57 127.3(8) . .
C53 C52 C51 107.0(7) . .
C57 C52 C51 125.7(8) . .
C53 C52 Rh3 71.8(4) . .
C57 C52 Rh3 123.1(5) . .
C51 C52 Rh3 68.6(4) . .
C52 C53 C54 107.8(7) . .
C52 C53 C58 125.7(8) . .
C54 C53 C58 126.4(8) . .
C52 C53 Rh3 69.6(4) . .
C54 C53 Rh3 70.0(4) . .
C58 C53 Rh3 124.9(6) . .
C55 C54 C53 108.3(7) . .
C55 C54 C59 127.1(8) . .
C53 C54 C59 124.2(8) . .
C55 C54 Rh3 71.4(4) . .
C53 C54 Rh3 70.9(4) . .
C59 C54 Rh3 128.9(6) . .
C51 C55 C54 108.5(7) . .
C51 C55 C60 124.1(8) . .
C54 C55 C60 127.3(8) . .
C51 C55 Rh3 68.4(4) . .
C54 C55 Rh3 70.0(4) . .
C60 C55 Rh3 130.1(5) . .
C62 C61 C65 108.5(7) . .
C62 C61 C66 126.4(8) . .
C65 C61 C66 125.1(8) . .
C62 C61 Rh4 70.0(4) . .
C65 C61 Rh4 68.6(4) . .
C66 C61 Rh4 125.3(6) . .
C61 C62 C63 108.8(8) . .
C61 C62 C67 124.9(8) . .
C63 C62 C67 126.2(9) . .
C61 C62 Rh4 71.8(4) . .
C63 C62 Rh4 69.7(4) . .
C67 C62 Rh4 127.4(6) . .
C64 C63 C62 107.8(8) . .
C64 C63 C68 128.1(9) . .
C62 C63 C68 123.9(9) . .
C64 C63 Rh4 70.5(4) . .
C62 C63 Rh4 70.5(4) . .
C68 C63 Rh4 121.8(6) . .
C63 C64 C65 108.3(7) . .
C63 C64 C69 128.2(10) . .
C65 C64 C69 123.5(10) . .
C63 C64 Rh4 70.4(4) . .
C65 C64 Rh4 69.7(4) . .
C69 C64 Rh4 125.1(6) . .
C61 C65 C64 106.5(7) . .
C61 C65 C70 127.3(9) . .
C64 C65 C70 126.1(9) . .
C61 C65 Rh4 71.6(4) . .
C64 C65 Rh4 70.2(4) . .
C70 C65 Rh4 125.8(5) . .
C75 C71 C72 105.9(8) . .
C75 C71 C76 124.5(10) . .
C72 C71 C76 129.5(10) . .
C75 C71 Rh5 70.8(4) . .
C72 C71 Rh5 71.4(5) . .
C76 C71 Rh5 125.8(6) . .
C73 C72 C71 107.8(8) . .
C73 C72 C77 129.1(10) . .
C71 C72 C77 123.1(10) . .
C73 C72 Rh5 71.4(5) . .
C71 C72 Rh5 68.9(5) . .
C77 C72 Rh5 126.3(6) . .
C72 C73 C74 112.1(8) . .
C72 C73 C78 125.9(9) . .
C74 C73 C78 121.9(9) . .
C72 C73 Rh5 72.2(5) . .
C74 C73 Rh5 70.5(4) . .
C78 C73 Rh5 128.4(6) . .
C75 C74 C79 128.1(9) . .
C75 C74 C73 104.4(7) . .
C79 C74 C73 127.2(9) . .
C75 C74 Rh5 70.3(4) . .
C79 C74 Rh5 127.7(7) . .
C73 C74 Rh5 69.8(4) . .
C74 C75 C71 109.7(7) . .
C74 C75 C80 127.3(10) . .
C71 C75 C80 123.0(9) . .
C74 C75 Rh5 71.5(4) . .
C71 C75 Rh5 69.4(4) . .
C80 C75 Rh5 123.4(6) . .
C82 C81 C85 109.5(7) . .
C82 C81 C86 127.9(8) . .
C85 C81 C86 122.5(8) . .
C82 C81 Rh6 70.5(5) . .
C85 C81 Rh6 68.6(4) . .
C86 C81 Rh6 130.1(5) . .
C81 C82 C83 109.4(7) . .
C81 C82 C87 128.4(8) . .
C83 C82 C87 121.9(8) . .
C81 C82 Rh6 72.0(4) . .
C83 C82 Rh6 70.7(4) . .
C87 C82 Rh6 127.6(6) . .
C82 C83 C84 106.5(7) . .
C82 C83 C88 126.9(8) . .
C84 C83 C88 126.5(8) . .
C82 C83 Rh6 70.5(4) . .
C84 C83 Rh6 69.6(4) . .
C88 C83 Rh6 127.4(6) . .
C83 C84 C85 107.8(7) . .
C83 C84 C89 125.6(8) . .
C85 C84 C89 126.6(8) . .
C83 C84 Rh6 71.1(4) . .
C85 C84 Rh6 69.4(4) . .
C89 C84 Rh6 124.2(6) . .
C81 C85 C84 106.6(7) . .
C81 C85 C90 128.0(9) . .
C84 C85 C90 125.3(8) . .
C81 C85 Rh6 72.7(5) . .
C84 C85 Rh6 70.6(5) . .
C90 C85 Rh6 124.5(6) . .
C92 C91 C96 129.4(9) . .
C92 C91 C95 107.1(7) . .
C96 C91 C95 123.5(9) . .
C92 C91 Rh7 70.9(4) . .
C96 C91 Rh7 126.4(6) . .
C95 C91 Rh7 68.2(4) . .
C91 C92 C93 107.0(8) . .
C91 C92 C97 127.2(9) . .
C93 C92 C97 125.8(9) . .
C91 C92 Rh7 71.2(4) . .
C93 C92 Rh7 68.8(4) . .
C97 C92 Rh7 124.9(6) . .
C94 C93 C92 109.3(8) . .
C94 C93 C98 128.1(10) . .
C92 C93 C98 122.5(10) . .
C94 C93 Rh7 72.7(5) . .
C92 C93 Rh7 70.6(4) . .
C98 C93 Rh7 125.7(6) . .
C93 C94 C95 108.1(7) . .
C93 C94 C99 126.0(11) . .
C95 C94 C99 125.7(11) . .
C93 C94 Rh7 69.8(4) . .
C95 C94 Rh7 68.6(4) . .
C99 C94 Rh7 123.3(6) . .
C94 C95 C91 108.3(7) . .
C94 C95 C100 128.9(11) . .
C91 C95 C100 122.8(11) . .
C94 C95 Rh7 72.5(5) . .
C91 C95 Rh7 71.4(4) . .
C100 C95 Rh7 125.0(6) . .
C105 C101 C102 108.7(7) . .
C105 C101 C106 127.6(8) . .
C102 C101 C106 123.5(8) . .
C105 C101 Rh8 69.4(4) . .
C102 C101 Rh8 71.4(4) . .
C106 C101 Rh8 129.4(6) . .
C103 C102 C101 106.0(7) . .
C103 C102 C107 124.1(8) . .
C101 C102 C107 129.7(8) . .
C103 C102 Rh8 70.3(4) . .
C101 C102 Rh8 69.5(4) . .
C107 C102 Rh8 129.2(5) . .
C104 C103 C102 108.3(7) . .
C104 C103 C108 127.0(8) . .
C102 C103 C108 124.5(8) . .
C104 C103 Rh8 68.5(4) . .
C102 C103 Rh8 71.0(4) . .
C108 C103 Rh8 122.8(6) . .
C105 C104 C103 107.0(7) . .
C105 C104 C109 127.4(10) . .
C103 C104 C109 125.6(10) . .
C105 C104 Rh8 70.1(4) . .
C103 C104 Rh8 72.5(4) . .
C109 C104 Rh8 123.6(7) . .
C101 C105 C104 109.9(7) . .
C101 C105 C110 123.8(10) . .
C104 C105 C110 126.3(10) . .
C101 C105 Rh8 72.8(4) . .
C104 C105 Rh8 70.6(4) . .
C110 C105 Rh8 124.1(6) . .
C115 C111 C112 104.3(7) . .
C115 C111 C116 126.8(8) . .
C112 C111 C116 128.8(8) . .
C115 C111 Rh9 69.6(4) . .
C112 C111 Rh9 69.6(4) . .
C116 C111 Rh9 126.7(7) . .
C113 C112 C111 111.0(7) . .
C113 C112 C117 126.8(7) . .
C111 C112 C117 122.1(7) . .
C113 C112 Rh9 70.9(4) . .
C111 C112 Rh9 70.3(4) . .
C117 C112 Rh9 125.2(5) . .
C112 C113 C114 106.7(7) . .
C112 C113 C118 125.7(8) . .
C114 C113 C118 127.2(8) . .
C112 C113 Rh9 71.0(4) . .
C114 C113 Rh9 70.2(5) . .
C118 C113 Rh9 128.9(6) . .
C115 C114 C113 108.3(8) . .
C115 C114 C119 126.8(9) . .
C113 C114 C119 124.8(9) . .
C115 C114 Rh9 70.4(5) . .
C113 C114 Rh9 69.7(4) . .
C119 C114 Rh9 127.5(6) . .
C114 C115 C111 109.6(8) . .
C114 C115 C120 129.1(9) . .
C111 C115 C120 121.3(9) . .
C114 C115 Rh9 71.1(5) . .
C111 C115 Rh9 70.6(5) . .
C120 C115 Rh9 123.6(7) . .
F3 C122 F1 107.1(11) . .
F3 C122 F2 105.5(11) . .
F1 C122 F2 107.3(12) . .
F3 C122 S1 113.6(11) . .
F1 C122 S1 111.4(8) . .
F2 C122 S1 111.5(9) . .
O23 N13 O24 117(5) . .
O23 N13 O22 125(5) . .
O24 N13 O22 116.6(19) . .
N13 O22 Rh8 122.9(18) . .
O27 N14 O26 123.7(15) . .
O27 N14 O25 117.9(11) . .
O26 N14 O25 118.2(14) . .
N14 O25 Rh9 117.9(9) . .
O32 S2 O33 115.7(14) . .
O32 S2 O34 112.6(12) . .
O33 S2 O34 103.8(9) . .
O32 S2 C123 118.0(16) . .
O33 S2 C123 104.9(15) . .
O34 S2 C123 99.9(10) . .
F5 C123 F4 107.3(15) . .
F5 C123 F6 107(2) . .
F4 C123 F6 105.6(16) . .
F5 C123 S2 118.2(13) . .
F4 C123 S2 112.2(13) . .
F6 C123 S2 105.3(12) . .
O36 S3 O35 114.4(16) . .
O36 S3 O37 119(2) . .
O35 S3 O37 107.8(14) . .
O36 S3 C124 103.6(16) . .
O35 S3 C124 110.4(17) . .
O37 S3 C124 100(3) . .
F7 C124 F8 104(3) . .
F7 C124 F9 107(2) . .
F8 C124 F9 116(3) . .
F7 C124 S3 120(3) . .
F8 C124 S3 106(2) . .
F9 C124 S3 104.3(18) . .
O23' N13' O22' 120(7) . .
O23' N13' O24' 117(7) . .
O22' N13' O24' 123(2) . .
N13' O22' Rh8 116.7(16) . .
O25' N14' O26' 123(2) . .
O25' N14' O27' 121(2) . .
O26' N14' O27' 111.5(17) . .
N14' O25' Rh9 118.8(19) . .
F4' C223 F5' 106(2) . .
F4' C223 F6' 121(2) . .
F5' C223 F6' 104(2) . .
O35' S3' O36' 118.6(18) . .
O35' S3' O37' 115.0(18) . .
O36' S3' O37' 116(2) . .
O35' S3' C224 98(2) . .
O36' S3' C224 99(3) . .
O37' S3' C224 105(6) . .
F8' C224 F9' 103(2) . .
F8' C224 F7' 102(2) . .
F9' C224 F7' 101(2) . .
F8' C224 S3' 131(5) . .
F9' C224 S3' 122(4) . .
F7' C224 S3' 89(3) . .

loop_
_geom_bond_atom_site_label_1
_geom_bond_atom_site_label_2
_geom_bond_distance
_geom_bond_site_symmetry_2
Rh1 C34 2.098(7) .
Rh1 N9 2.109(5) 2_765
Rh1 C32 2.115(7) .
Rh1 O4 2.125(4) .
Rh1 C33 2.132(7) .
Rh1 O2 2.137(4) .
Rh1 C35 2.143(7) .
Rh1 C31 2.152(7) .
Rh2 C45 2.113(8) .
Rh2 O1 2.121(5) .
Rh2 N1 2.122(5) .
Rh2 C43 2.145(8) .
Rh2 C41 2.148(7) .
Rh2 C44 2.150(8) .
Rh2 O13 2.161(5) .
Rh2 C42 2.162(7) .
Rh3 C51 2.107(8) .
Rh3 O3 2.119(5) .
Rh3 N2 2.130(5) .
Rh3 O16 2.136(8) .
Rh3 C52 2.137(7) .
Rh3 C54 2.153(7) .
Rh3 C53 2.165(6) .
Rh3 C55 2.172(7) .
Rh4 O8 2.106(5) .
Rh4 C65 2.108(7) .
Rh4 C63 2.113(8) .
Rh4 C64 2.115(7) .
Rh4 N3 2.115(5) .
Rh4 O6 2.122(5) .
Rh4 C62 2.124(7) .
Rh4 C61 2.148(7) .
Rh5 N4 2.125(5) .
Rh5 O19 2.133(5) .
Rh5 O5 2.134(5) .
Rh5 C71 2.137(8) .
Rh5 C75 2.155(7) .
Rh5 C73 2.162(7) .
Rh5 C72 2.172(8) .
Rh5 C74 2.172(7) .
Rh6 C85 2.107(8) .
Rh6 O7 2.124(4) .
Rh6 C84 2.124(7) .
Rh6 N5 2.128(5) .
Rh6 C82 2.142(7) .
Rh6 C83 2.143(7) .
Rh6 C81 2.160(7) .
Rh6 O28 2.184(6) .
Rh7 C95 2.098(7) .
Rh7 C93 2.113(7) .
Rh7 O12 2.121(5) .
Rh7 N6 2.136(5) .
Rh7 C92 2.137(7) .
Rh7 O10 2.140(5) .
Rh7 C91 2.142(7) .
Rh7 C94 2.149(7) .
Rh8 C105 2.115(7) .
Rh8 O9 2.120(5) .
Rh8 C104 2.121(8) .
Rh8 N7 2.122(5) .
Rh8 O22' 2.136(13) .
Rh8 C101 2.158(6) .
Rh8 O22 2.172(15) .
Rh8 C103 2.175(8) .
Rh8 C102 2.184(7) .
Rh9 N8 2.120(5) .
Rh9 C115 2.132(8) .
Rh9 C113 2.135(8) .
Rh9 C112 2.137(7) .
Rh9 O25 2.139(8) .
Rh9 C114 2.142(8) .
Rh9 C111 2.146(8) .
Rh9 O11 2.153(5) .
Rh9 O25' 2.17(3) .
N1 C1 1.354(8) .
N1 C2 1.360(8) .
N2 C1 1.307(8) .
N2 C3 1.385(7) .
N3 C6 1.358(8) .
N3 C10 1.360(8) .
N4 C11 1.317(8) .
N4 C12 1.375(8) .
N5 C11 1.343(8) .
N5 C13 1.376(8) .
N6 C16 1.293(9) .
N6 C20 1.340(9) .
N7 C21 1.351(8) .
N7 C22 1.368(8) .
N8 C21 1.327(8) .
N8 C23 1.378(8) .
N9 C26 1.351(9) .
N9 C30 1.367(8) .
N9 Rh1 2.110(5) 2_765
N10 O15 1.184(9) .
N10 O14 1.259(8) .
N10 O13 1.285(8) .
N11 O16 1.174(14) .
N11 O17 1.222(13) .
N11 O18 1.236(13) .
N12 O20 1.226(10) .
N12 O21 1.234(10) .
N12 O19 1.304(9) .
O1 C4 1.257(8) .
O2 C4 1.251(8) .
O3 C5 1.253(8) .
O4 C5 1.243(8) .
O5 C14 1.243(8) .
O6 C14 1.268(8) .
O7 C15 1.268(8) .
O8 C15 1.250(8) .
O9 C24 1.251(8) .
O10 C24 1.284(8) .
O11 C25 1.271(8) .
O12 C25 1.234(8) .
O28 C121 1.507(11) .
O29 S1 1.439(6) .
O30 S1 1.412(8) .
O31 S1 1.399(10) .
S1 C122 1.801(13) .
F1 C122 1.318(11) .
F2 C122 1.345(14) .
F3 C122 1.249(13) .
C1 C8 1.469(8) .
C2 C3 1.384(9) .
C2 C4 1.478(9) .
C3 C5 1.491(9) .
C6 C7 1.345(9) .
C7 C8 1.412(9) .
C8 C9 1.383(9) .
C9 C10 1.373(9) .
C11 C18 1.468(9) .
C12 C13 1.392(8) .
C12 C14 1.464(9) .
C13 C15 1.486(8) .
C16 C17 1.407(9) .
C17 C18 1.397(9) .
C18 C19 1.385(9) .
C19 C20 1.384(9) .
C21 C28 1.484(9) .
C22 C23 1.388(9) .
C22 C24 1.476(9) .
C23 C25 1.472(9) .
C26 C27 1.386(10) .
C27 C28 1.378(10) .
C28 C29 1.394(10) .
C29 C30 1.343(9) .
C31 C35 1.418(12) .
C31 C32 1.427(11) .
C31 C36 1.467(12) .
C32 C33 1.388(11) .
C32 C37 1.507(11) .
C33 C34 1.396(12) .
C33 C38 1.516(12) .
C34 C35 1.416(12) .
C34 C39 1.515(11) .
C35 C40 1.522(13) .
C41 C42 1.404(13) .
C41 C45 1.444(13) .
C41 C46 1.485(15) .
C42 C43 1.383(13) .
C42 C47 1.475(14) .
C43 C44 1.411(12) .
C43 C48 1.537(13) .
C44 C45 1.429(13) .
C44 C49 1.509(12) .
C45 C50 1.501(13) .
C51 C55 1.400(12) .
C51 C52 1.474(11) .
C51 C56 1.496(13) .
C52 C53 1.422(12) .
C52 C57 1.457(10) .
C53 C54 1.446(12) .
C53 C58 1.495(12) .
C54 C55 1.428(12) .
C54 C59 1.484(11) .
C55 C60 1.509(10) .
C61 C62 1.398(11) .
C61 C65 1.450(11) .
C61 C66 1.493(12) .
C62 C63 1.440(12) .
C62 C67 1.532(13) .
C63 C64 1.414(13) .
C63 C68 1.507(12) .
C64 C65 1.451(12) .
C64 C69 1.490(12) .
C65 C70 1.455(12) .
C71 C75 1.462(13) .
C71 C72 1.465(14) .
C71 C76 1.469(12) .
C72 C73 1.352(13) .
C72 C77 1.477(14) .
C73 C74 1.472(12) .
C73 C78 1.530(13) .
C74 C75 1.416(12) .
C74 C79 1.434(13) .
C75 C80 1.496(12) .
C81 C82 1.382(12) .
C81 C85 1.414(11) .
C81 C86 1.534(11) .
C82 C83 1.424(11) .
C82 C87 1.542(11) .
C83 C84 1.436(12) .
C83 C88 1.506(12) .
C84 C85 1.447(12) .
C84 C89 1.500(11) .
C85 C90 1.466(13) .
C91 C92 1.390(12) .
C91 C96 1.455(13) .
C91 C95 1.466(12) .
C92 C93 1.473(11) .
C92 C97 1.524(14) .
C93 C94 1.370(13) .
C93 C98 1.529(14) .
C94 C95 1.414(14) .
C94 C99 1.554(12) .
C95 C100 1.494(12) .
C101 C105 1.385(12) .
C101 C102 1.451(11) .
C101 C106 1.498(11) .
C102 C103 1.446(11) .
C102 C107 1.484(11) .
C103 C104 1.434(12) .
C103 C108 1.525(13) .
C104 C105 1.422(13) .
C104 C109 1.517(13) .
C105 C110 1.492(12) .
C111 C115 1.458(12) .
C111 C112 1.467(12) .
C111 C116 1.484(13) .
C112 C113 1.393(11) .
C112 C117 1.531(11) .
C113 C114 1.467(11) .
C113 C118 1.478(12) .
C114 C115 1.407(13) .
C114 C119 1.492(13) .
C115 C120 1.508(14) .
N13 O23 1.20(5) .
N13 O24 1.26(3) .
N13 O22 1.30(3) .
N14 O27 1.193(14) .
N14 O26 1.200(13) .
N14 O25 1.297(14) .
S2 O32 1.373(15) .
S2 O33 1.464(14) .
S2 O34 1.535(12) .
S2 C123 1.754(16) .
C123 F5 1.298(16) .
C123 F4 1.322(16) .
C123 F6 1.377(16) .
S3 O36 1.375(14) .
S3 O35 1.424(15) .
S3 O37 1.446(16) .
S3 C124 1.77(3) .
C124 F7 1.22(3) .
C124 F8 1.30(3) .
C124 F9 1.40(3) .
N13' O23' 1.24(2) .
N13' O22' 1.245(17) .
N13' O24' 1.248(17) .
N14' O25' 1.227(17) .
N14' O26' 1.254(17) .
N14' O27' 1.286(17) .
C223 F4' 1.23(2) .
C223 F5' 1.28(3) .
C223 F6' 1.338(17) .
S3' O35' 1.405(17) .
S3' O36' 1.411(18) .
S3' O37' 1.425(18) .
S3' C224 1.76(6) .
C224 F8' 1.34(2) .
C224 F9' 1.35(2) .
C224 F7' 1.35(2) .
C126 O41 1.339(16) .
C127 O42 1.443(14) .
C128 O43 1.487(17) .
C129 O44 1.42(2) .
C130 O45 1.435(16) .
C131 O46 1.43(2) .

loop_
_geom_torsion_atom_site_label_1
_geom_torsion_atom_site_label_2
_geom_torsion_atom_site_label_3
_geom_torsion_atom_site_label_4
_geom_torsion
_geom_torsion_site_symmetry_1
O15 N10 O13 Rh2 -9.7(9) .
O14 N10 O13 Rh2 168.2(5) .
O17 N11 O16 Rh3 -14(3) .
O18 N11 O16 Rh3 -179.1(15) .
O20 N12 O19 Rh5 6.7(9) .
O21 N12 O19 Rh5 -173.2(5) .
C3 N2 C1 N1 -0.3(7) .
Rh3 N2 C1 N1 -174.4(5) .
C3 N2 C1 C8 176.5(6) .
Rh3 N2 C1 C8 2.4(11) .
C2 N1 C1 N2 0.4(7) .
Rh2 N1 C1 N2 175.2(5) .
C2 N1 C1 C8 -176.6(6) .
Rh2 N1 C1 C8 -1.7(10) .
C1 N1 C2 C3 -0.2(7) .
Rh2 N1 C2 C3 -176.6(4) .
C1 N1 C2 C4 176.9(5) .
Rh2 N1 C2 C4 0.6(7) .
N1 C2 C3 N2 0.0(7) .
C4 C2 C3 N2 -176.2(7) .
N1 C2 C3 C5 174.1(7) .
C4 C2 C3 C5 -2.2(14) .
C1 N2 C3 C2 0.2(7) .
Rh3 N2 C3 C2 176.1(4) .
C1 N2 C3 C5 -175.2(6) .
Rh3 N2 C3 C5 0.7(7) .
Rh1 O2 C4 O1 159.0(5) .
Rh1 O2 C4 C2 -22.6(9) .
Rh2 O1 C4 O2 -170.4(5) .
Rh2 O1 C4 C2 11.1(7) .
N1 C2 C4 O2 173.9(6) .
C3 C2 C4 O2 -10.1(12) .
N1 C2 C4 O1 -7.6(8) .
C3 C2 C4 O1 168.4(7) .
Rh1 O4 C5 O3 -139.3(6) .
Rh1 O4 C5 C3 44.3(9) .
Rh3 O3 C5 O4 -175.8(5) .
Rh3 O3 C5 C3 0.7(9) .
C2 C3 C5 O4 2.0(12) .
N2 C3 C5 O4 175.7(6) .
C2 C3 C5 O3 -174.6(8) .
N2 C3 C5 O3 -0.9(9) .
C10 N3 C6 C7 -2.1(9) .
Rh4 N3 C6 C7 169.1(5) .
N3 C6 C7 C8 -0.8(10) .
C6 C7 C8 C9 4.0(10) .
C6 C7 C8 C1 -172.6(6) .
N2 C1 C8 C9 -124.5(7) .
N1 C1 C8 C9 52.0(9) .
N2 C1 C8 C7 52.0(9) .
N1 C1 C8 C7 -131.4(7) .
C7 C8 C9 C10 -4.2(9) .
C1 C8 C9 C10 172.4(6) .
C6 N3 C10 C9 1.8(9) .
Rh4 N3 C10 C9 -169.2(5) .
C8 C9 C10 N3 1.4(10) .
C12 N4 C11 N5 -0.1(7) .
Rh5 N4 C11 N5 -173.6(5) .
C12 N4 C11 C18 176.8(6) .
Rh5 N4 C11 C18 3.3(11) .
C13 N5 C11 N4 0.0(7) .
Rh6 N5 C11 N4 167.6(5) .
C13 N5 C11 C18 -177.0(6) .
Rh6 N5 C11 C18 -9.3(11) .
C11 N4 C12 C13 0.2(7) .
Rh5 N4 C12 C13 175.7(4) .
C11 N4 C12 C14 -174.6(5) .
Rh5 N4 C12 C14 0.9(7) .
C11 N5 C13 C12 0.2(7) .
Rh6 N5 C13 C12 -171.5(4) .
C11 N5 C13 C15 -178.9(6) .
Rh6 N5 C13 C15 9.5(7) .
N4 C12 C13 N5 -0.2(7) .
C14 C12 C13 N5 173.1(7) .
N4 C12 C13 C15 178.5(7) .
C14 C12 C13 C15 -8.2(14) .
Rh5 O5 C14 O6 -179.4(5) .
Rh5 O5 C14 C12 -0.6(7) .
Rh4 O6 C14 O5 -140.4(5) .
Rh4 O6 C14 C12 40.9(8) .
N4 C12 C14 O5 -0.2(8) .
C13 C12 C14 O5 -172.9(7) .
N4 C12 C14 O6 178.6(6) .
C13 C12 C14 O6 5.9(12) .
Rh4 O8 C15 O7 151.2(5) .
Rh4 O8 C15 C13 -31.2(10) .
Rh6 O7 C15 O8 176.4(5) .
Rh6 O7 C15 C13 -1.3(8) .
N5 C13 C15 O8 176.6(6) .
C12 C13 C15 O8 -2.0(12) .
N5 C13 C15 O7 -5.7(9) .
C12 C13 C15 O7 175.7(7) .
C20 N6 C16 C17 4.0(10) .
Rh7 N6 C16 C17 -164.3(5) .
N6 C16 C17 C18 -1.2(10) .
C16 C17 C18 C19 -3.8(9) .
C16 C17 C18 C11 176.3(6) .
N4 C11 C18 C19 -56.3(9) .
N5 C11 C18 C19 120.3(7) .
N4 C11 C18 C17 123.7(7) .
N5 C11 C18 C17 -59.7(9) .
C17 C18 C19 C20 5.8(10) .
C11 C18 C19 C20 -174.2(6) .
C16 N6 C20 C19 -1.8(10) .
Rh7 N6 C20 C19 166.9(5) .
C18 C19 C20 N6 -3.2(10) .
C23 N8 C21 N7 0.8(7) .
Rh9 N8 C21 N7 159.3(5) .
C23 N8 C21 C28 177.8(6) .
Rh9 N8 C21 C28 -23.8(11) .
C22 N7 C21 N8 -0.2(7) .
Rh8 N7 C21 N8 -153.9(5) .
C22 N7 C21 C28 -177.3(6) .
Rh8 N7 C21 C28 29.0(10) .
C21 N7 C22 C23 -0.5(7) .
Rh8 N7 C22 C23 160.7(4) .
C21 N7 C22 C24 -176.7(5) .
Rh8 N7 C22 C24 -15.5(7) .
C21 N8 C23 C22 -1.1(7) .
Rh9 N8 C23 C22 -165.9(4) .
C21 N8 C23 C25 171.7(5) .
Rh9 N8 C23 C25 6.9(7) .
N7 C22 C23 N8 1.0(7) .
C24 C22 C23 N8 176.1(7) .
N7 C22 C23 C25 -170.1(7) .
C24 C22 C23 C25 5.0(13) .
Rh8 O9 C24 O10 179.2(5) .
Rh8 O9 C24 C22 -4.3(9) .
Rh7 O10 C24 O9 -162.7(6) .
Rh7 O10 C24 C22 21.0(10) .
N7 C22 C24 O9 13.5(9) .
C23 C22 C24 O9 -161.3(8) .
N7 C22 C24 O10 -170.0(6) .
C23 C22 C24 O10 15.1(12) .
Rh7 O12 C25 O11 146.5(5) .
Rh7 O12 C25 C23 -34.0(9) .
Rh9 O11 C25 O12 -179.2(5) .
Rh9 O11 C25 C23 1.3(7) .
N8 C23 C25 O12 174.9(6) .
C22 C23 C25 O12 -14.8(11) .
N8 C23 C25 O11 -5.6(9) .
C22 C23 C25 O11 164.8(7) .
C30 N9 C26 C27 -1.1(10) .
Rh1 N9 C26 C27 171.8(5) 2_765
N9 C26 C27 C28 -3.3(11) .
C26 C27 C28 C29 6.0(10) .
C26 C27 C28 C21 -173.1(7) .
N8 C21 C28 C27 -91.4(9) .
N7 C21 C28 C27 85.3(8) .
N8 C21 C28 C29 89.5(9) .
N7 C21 C28 C29 -93.8(8) .
C27 C28 C29 C30 -4.3(10) .
C21 C28 C29 C30 174.8(6) .
C28 C29 C30 N9 -0.1(11) .
C26 N9 C30 C29 2.9(10) .
Rh1 N9 C30 C29 -169.6(5) 2_765
C35 C31 C32 C33 2.4(8) .
C36 C31 C32 C33 -175.6(7) .
Rh1 C31 C32 C33 62.8(5) .
C35 C31 C32 C37 179.3(8) .
C36 C31 C32 C37 1.3(13) .
Rh1 C31 C32 C37 -120.3(8) .
C35 C31 C32 Rh1 -60.4(5) .
C36 C31 C32 Rh1 121.6(8) .
C31 C32 C33 C34 -4.2(8) .
C37 C32 C33 C34 179.0(8) .
Rh1 C32 C33 C34 58.8(5) .
C31 C32 C33 C38 -179.8(8) .
C37 C32 C33 C38 3.3(13) .
Rh1 C32 C33 C38 -116.8(8) .
C31 C32 C33 Rh1 -63.0(5) .
C37 C32 C33 Rh1 120.2(8) .
C32 C33 C34 C35 4.4(8) .
C38 C33 C34 C35 -179.9(8) .
Rh1 C33 C34 C35 63.7(5) .
C32 C33 C34 C39 176.6(8) .
C38 C33 C34 C39 -7.7(14) .
Rh1 C33 C34 C39 -124.1(9) .
C32 C33 C34 Rh1 -59.3(5) .
C38 C33 C34 Rh1 116.4(8) .
C33 C34 C35 C31 -2.9(8) .
C39 C34 C35 C31 -175.7(8) .
Rh1 C34 C35 C31 60.7(5) .
C33 C34 C35 C40 178.7(8) .
C39 C34 C35 C40 5.9(13) .
Rh1 C34 C35 C40 -117.7(8) .
C33 C34 C35 Rh1 -63.6(5) .
C39 C34 C35 Rh1 123.6(8) .
C32 C31 C35 C34 0.3(8) .
C36 C31 C35 C34 178.2(8) .
Rh1 C31 C35 C34 -59.3(5) .
C32 C31 C35 C40 178.7(8) .
C36 C31 C35 C40 -3.4(13) .
Rh1 C31 C35 C40 119.1(8) .
C32 C31 C35 Rh1 59.6(5) .
C36 C31 C35 Rh1 -122.5(8) .
C45 C41 C42 C43 0.7(9) .
C46 C41 C42 C43 -177.2(8) .
Rh2 C41 C42 C43 60.5(6) .
C45 C41 C42 C47 177.5(9) .
C46 C41 C42 C47 -0.4(15) .
Rh2 C41 C42 C47 -122.8(10) .
C45 C41 C42 Rh2 -59.8(5) .
C46 C41 C42 Rh2 122.3(9) .
C41 C42 C43 C44 1.0(9) .
C47 C42 C43 C44 -175.9(9) .
Rh2 C42 C43 C44 61.4(6) .
C41 C42 C43 C48 172.3(8) .
C47 C42 C43 C48 -4.6(14) .
Rh2 C42 C43 C48 -127.3(9) .
C41 C42 C43 Rh2 -60.4(6) .
C47 C42 C43 Rh2 122.7(9) .
C42 C43 C44 C45 -2.3(9) .
C48 C43 C44 C45 -173.9(8) .
Rh2 C43 C44 C45 59.6(5) .
C42 C43 C44 C49 -177.6(8) .
C48 C43 C44 C49 10.8(14) .
Rh2 C43 C44 C49 -115.7(9) .
C42 C43 C44 Rh2 -61.9(6) .
C48 C43 C44 Rh2 126.5(8) .
C43 C44 C45 C41 2.7(9) .
C49 C44 C45 C41 178.3(8) .
Rh2 C44 C45 C41 63.3(5) .
C43 C44 C45 C50 -179.9(9) .
C49 C44 C45 C50 -4.2(14) .
Rh2 C44 C45 C50 -119.2(9) .
C43 C44 C45 Rh2 -60.6(5) .
C49 C44 C45 Rh2 115.0(8) .
C42 C41 C45 C44 -2.1(9) .
C46 C41 C45 C44 175.7(9) .
Rh2 C41 C45 C44 -63.6(5) .
C42 C41 C45 C50 -179.7(8) .
C46 C41 C45 C50 -1.9(14) .
Rh2 C41 C45 C50 118.8(9) .
C42 C41 C45 Rh2 61.4(5) .
C46 C41 C45 Rh2 -120.7(9) .
C55 C51 C52 C53 -2.5(8) .
C56 C51 C52 C53 -179.4(8) .
Rh3 C51 C52 C53 61.9(5) .
C55 C51 C52 C57 179.5(7) .
C56 C51 C52 C57 2.6(13) .
Rh3 C51 C52 C57 -116.2(8) .
C55 C51 C52 Rh3 -64.4(5) .
C56 C51 C52 Rh3 118.8(9) .
C57 C52 C53 C54 178.0(7) .
C51 C52 C53 C54 0.0(8) .
Rh3 C52 C53 C54 59.8(5) .
C57 C52 C53 C58 -0.8(13) .
C51 C52 C53 C58 -178.8(7) .
Rh3 C52 C53 C58 -119.0(8) .
C57 C52 C53 Rh3 118.2(8) .
C51 C52 C53 Rh3 -59.8(5) .
C52 C53 C54 C55 2.4(8) .
C58 C53 C54 C55 -178.8(7) .
Rh3 C53 C54 C55 62.0(5) .
C52 C53 C54 C59 175.8(7) .
C58 C53 C54 C59 -5.4(12) .
Rh3 C53 C54 C59 -124.6(8) .
C52 C53 C54 Rh3 -59.6(5) .
C58 C53 C54 Rh3 119.2(8) .
C52 C51 C55 C54 4.0(8) .
C56 C51 C55 C54 -179.2(8) .
Rh3 C51 C55 C54 -58.6(5) .
C52 C51 C55 C60 -172.7(6) .
C56 C51 C55 C60 4.1(13) .
Rh3 C51 C55 C60 124.6(7) .
C52 C51 C55 Rh3 62.6(5) .
C56 C51 C55 Rh3 -120.5(9) .
C53 C54 C55 C51 -4.0(8) .
C59 C54 C55 C51 -177.2(7) .
Rh3 C54 C55 C51 57.6(5) .
C53 C54 C55 C60 172.6(6) .
C59 C54 C55 C60 -0.6(12) .
Rh3 C54 C55 C60 -125.7(7) .
C53 C54 C55 Rh3 -61.7(5) .
C59 C54 C55 Rh3 125.2(8) .
C65 C61 C62 C63 2.3(8) .
C66 C61 C62 C63 179.9(8) .
Rh4 C61 C62 C63 60.2(5) .
C65 C61 C62 C67 178.7(7) .
C66 C61 C62 C67 -3.7(13) .
Rh4 C61 C62 C67 -123.4(8) .
C65 C61 C62 Rh4 -57.9(5) .
C66 C61 C62 Rh4 119.7(8) .
C61 C62 C63 C64 -0.6(9) .
C67 C62 C63 C64 -176.9(8) .
Rh4 C62 C63 C64 61.0(5) .
C61 C62 C63 C68 -177.4(8) .
C67 C62 C63 C68 6.3(13) .
Rh4 C62 C63 C68 -115.9(8) .
C61 C62 C63 Rh4 -61.5(5) .
C67 C62 C63 Rh4 122.2(8) .
C62 C63 C64 C65 -1.4(9) .
C68 C63 C64 C65 175.2(8) .
Rh4 C63 C64 C65 59.6(5) .
C62 C63 C64 C69 179.3(9) .
C68 C63 C64 C69 -4.1(14) .
Rh4 C63 C64 C69 -119.8(9) .
C62 C63 C64 Rh4 -61.0(5) .
C68 C63 C64 Rh4 115.7(9) .
C62 C61 C65 C64 -3.1(8) .
C66 C61 C65 C64 179.2(7) .
Rh4 C61 C65 C64 -61.9(5) .
C62 C61 C65 C70 -179.8(7) .
C66 C61 C65 C70 2.5(12) .
Rh4 C61 C65 C70 121.4(8) .
C62 C61 C65 Rh4 58.7(5) .
C66 C61 C65 Rh4 -118.9(8) .
C63 C64 C65 C61 2.8(8) .
C69 C64 C65 C61 -177.9(8) .
Rh4 C64 C65 C61 62.8(5) .
C63 C64 C65 C70 179.5(7) .
C69 C64 C65 C70 -1.1(12) .
Rh4 C64 C65 C70 -120.4(7) .
C63 C64 C65 Rh4 -60.0(5) .
C69 C64 C65 Rh4 119.3(8) .
C75 C71 C72 C73 -1.6(9) .
C76 C71 C72 C73 -177.3(8) .
Rh5 C71 C72 C73 61.1(6) .
C75 C71 C72 C77 176.9(7) .
C76 C71 C72 C77 1.2(13) .
Rh5 C71 C72 C77 -120.4(8) .
C75 C71 C72 Rh5 -62.8(5) .
C76 C71 C72 Rh5 121.5(9) .
C71 C72 C73 C74 -0.1(9) .
C77 C72 C73 C74 -178.5(8) .
Rh5 C72 C73 C74 59.4(6) .
C71 C72 C73 C78 175.5(7) .
C77 C72 C73 C78 -2.9(14) .
Rh5 C72 C73 C78 -125.0(8) .
C71 C72 C73 Rh5 -59.5(5) .
C77 C72 C73 Rh5 122.1(9) .
C72 C73 C74 C75 1.8(9) .
C78 C73 C74 C75 -174.0(7) .
Rh5 C73 C74 C75 62.2(5) .
C72 C73 C74 C79 177.0(8) .
C78 C73 C74 C79 1.2(13) .
Rh5 C73 C74 C79 -122.6(9) .
C72 C73 C74 Rh5 -60.4(6) .
C78 C73 C74 Rh5 123.8(7) .
C79 C74 C75 C71 -177.9(8) .
C73 C74 C75 C71 -2.8(8) .
Rh5 C74 C75 C71 59.1(5) .
C79 C74 C75 C80 4.7(14) .
C73 C74 C75 C80 179.8(8) .
Rh5 C74 C75 C80 -118.3(9) .
C79 C74 C75 Rh5 123.0(9) .
C73 C74 C75 Rh5 -61.9(5) .
C72 C71 C75 C74 2.8(8) .
C76 C71 C75 C74 178.8(8) .
Rh5 C71 C75 C74 -60.4(5) .
C72 C71 C75 C80 -179.6(7) .
C76 C71 C75 C80 -3.7(13) .
Rh5 C71 C75 C80 117.2(8) .
C72 C71 C75 Rh5 63.2(5) .
C76 C71 C75 Rh5 -120.8(8) .
C85 C81 C82 C83 3.4(9) .
C86 C81 C82 C83 -172.7(7) .
Rh6 C81 C82 C83 61.0(5) .
C85 C81 C82 C87 178.2(8) .
C86 C81 C82 C87 2.1(13) .
Rh6 C81 C82 C87 -124.1(8) .
C85 C81 C82 Rh6 -57.7(5) .
C86 C81 C82 Rh6 126.2(8) .
C81 C82 C83 C84 -1.2(9) .
C87 C82 C83 C84 -176.5(7) .
Rh6 C82 C83 C84 60.6(5) .
C81 C82 C83 C88 175.4(8) .
C87 C82 C83 C88 0.1(13) .
Rh6 C82 C83 C88 -122.7(9) .
C81 C82 C83 Rh6 -61.9(5) .
C87 C82 C83 Rh6 122.9(8) .
C82 C83 C84 C85 -1.3(9) .
C88 C83 C84 C85 -177.9(8) .
Rh6 C83 C84 C85 59.9(5) .
C82 C83 C84 C89 179.7(8) .
C88 C83 C84 C89 3.1(13) .
Rh6 C83 C84 C89 -119.0(8) .
C82 C83 C84 Rh6 -61.2(5) .
C88 C83 C84 Rh6 122.1(8) .
C82 C81 C85 C84 -4.1(9) .
C86 C81 C85 C84 172.3(7) .
Rh6 C81 C85 C84 -62.9(5) .
C82 C81 C85 C90 179.4(9) .
C86 C81 C85 C90 -4.3(13) .
Rh6 C81 C85 C90 120.6(9) .
C82 C81 C85 Rh6 58.8(5) .
C86 C81 C85 Rh6 -124.8(7) .
C83 C84 C85 C81 3.3(9) .
C89 C84 C85 C81 -177.8(8) .
Rh6 C84 C85 C81 64.3(5) .
C83 C84 C85 C90 179.9(9) .
C89 C84 C85 C90 -1.1(14) .
Rh6 C84 C85 C90 -119.1(9) .
C83 C84 C85 Rh6 -61.0(5) .
C89 C84 C85 Rh6 118.0(8) .
C96 C91 C92 C93 -178.4(8) .
C95 C91 C92 C93 1.0(8) .
Rh7 C91 C92 C93 59.8(5) .
C96 C91 C92 C97 1.8(13) .
C95 C91 C92 C97 -178.8(8) .
Rh7 C91 C92 C97 -120.0(8) .
C96 C91 C92 Rh7 121.8(8) .
C95 C91 C92 Rh7 -58.7(5) .
C91 C92 C93 C94 1.5(8) .
C97 C92 C93 C94 -178.7(8) .
Rh7 C92 C93 C94 62.8(5) .
C91 C92 C93 C98 178.1(7) .
C97 C92 C93 C98 -2.1(12) .
Rh7 C92 C93 C98 -120.6(8) .
C91 C92 C93 Rh7 -61.3(5) .
C97 C92 C93 Rh7 118.5(8) .
C92 C93 C94 C95 -3.4(8) .
C98 C93 C94 C95 -179.8(8) .
Rh7 C93 C94 C95 58.1(5) .
C92 C93 C94 C99 -178.7(8) .
C98 C93 C94 C99 5.0(13) .
Rh7 C93 C94 C99 -117.2(8) .
C92 C93 C94 Rh7 -61.5(5) .
C98 C93 C94 Rh7 122.2(9) .
C93 C94 C95 C91 4.1(8) .
C99 C94 C95 C91 179.3(8) .
Rh7 C94 C95 C91 62.8(5) .
C93 C94 C95 C100 179.9(8) .
C99 C94 C95 C100 -4.8(14) .
Rh7 C94 C95 C100 -121.3(9) .
C93 C94 C95 Rh7 -58.8(5) .
C99 C94 C95 Rh7 116.5(8) .
C92 C91 C95 C94 -3.1(8) .
C96 C91 C95 C94 176.3(7) .
Rh7 C91 C95 C94 -63.6(5) .
C92 C91 C95 C100 -179.3(8) .
C96 C91 C95 C100 0.2(12) .
Rh7 C91 C95 C100 120.2(8) .
C92 C91 C95 Rh7 60.5(5) .
C96 C91 C95 Rh7 -120.1(7) .
C105 C101 C102 C103 1.6(8) .
C106 C101 C102 C103 -173.3(7) .
Rh8 C101 C102 C103 61.2(5) .
C105 C101 C102 C107 175.8(7) .
C106 C101 C102 C107 0.9(12) .
Rh8 C101 C102 C107 -124.6(8) .
C105 C101 C102 Rh8 -59.6(5) .
C106 C101 C102 Rh8 125.5(7) .
C101 C102 C103 C104 -2.2(8) .
C107 C102 C103 C104 -176.9(7) .
Rh8 C102 C103 C104 58.5(5) .
C101 C102 C103 C108 -177.9(8) .
C107 C102 C103 C108 7.5(12) .
Rh8 C102 C103 C108 -117.2(9) .
C101 C102 C103 Rh8 -60.7(4) .
C107 C102 C103 Rh8 124.7(7) .
C102 C103 C104 C105 2.0(9) .
C108 C103 C104 C105 177.6(8) .
Rh8 C103 C104 C105 62.0(5) .
C102 C103 C104 C109 -179.2(8) .
C108 C103 C104 C109 -3.6(14) .
Rh8 C103 C104 C109 -119.2(9) .
C102 C103 C104 Rh8 -60.0(5) .
C108 C103 C104 Rh8 115.6(9) .
C102 C101 C105 C104 -0.4(8) .
C106 C101 C105 C104 174.3(8) .
Rh8 C101 C105 C104 -61.2(6) .
C102 C101 C105 C110 -179.2(7) .
C106 C101 C105 C110 -4.6(13) .
Rh8 C101 C105 C110 119.9(8) .
C102 C101 C105 Rh8 60.9(5) .
C106 C101 C105 Rh8 -124.5(8) .
C103 C104 C105 C101 -1.0(9) .
C109 C104 C105 C101 -179.8(8) .
Rh8 C104 C105 C101 62.6(5) .
C103 C104 C105 C110 177.7(8) .
C109 C104 C105 C110 -1.0(14) .
Rh8 C104 C105 C110 -118.6(9) .
C103 C104 C105 Rh8 -63.6(5) .
C109 C104 C105 Rh8 117.6(9) .
C115 C111 C112 C113 -2.0(9) .
C116 C111 C112 C113 -179.4(9) .
Rh9 C111 C112 C113 59.4(5) .
C115 C111 C112 C117 178.8(7) .
C116 C111 C112 C117 1.4(13) .
Rh9 C111 C112 C117 -119.9(7) .
C115 C111 C112 Rh9 -61.4(5) .
C116 C111 C112 Rh9 121.3(9) .
C111 C112 C113 C114 2.5(8) .
C117 C112 C113 C114 -178.3(7) .
Rh9 C112 C113 C114 61.5(5) .
C111 C112 C113 C118 176.2(7) .
C117 C112 C113 C118 -4.6(12) .
Rh9 C112 C113 C118 -124.8(8) .
C111 C112 C113 Rh9 -59.0(5) .
C117 C112 C113 Rh9 120.2(8) .
C112 C113 C114 C115 -2.0(9) .
C118 C113 C114 C115 -175.6(8) .
Rh9 C113 C114 C115 60.1(6) .
C112 C113 C114 C119 175.7(8) .
C118 C113 C114 C119 2.1(13) .
Rh9 C113 C114 C119 -122.2(8) .
C112 C113 C114 Rh9 -62.1(5) .
C118 C113 C114 Rh9 124.3(8) .
C113 C114 C115 C111 0.8(9) .
C119 C114 C115 C111 -176.9(8) .
Rh9 C114 C115 C111 60.4(6) .
C113 C114 C115 C120 -178.1(9) .
C119 C114 C115 C120 4.3(15) .
Rh9 C114 C115 C120 -118.5(10) .
C113 C114 C115 Rh9 -59.6(5) .
C119 C114 C115 Rh9 122.7(9) .
C112 C111 C115 C114 0.7(9) .
C116 C111 C115 C114 178.1(9) .
Rh9 C111 C115 C114 -60.7(6) .
C112 C111 C115 C120 179.6(8) .
C116 C111 C115 C120 -2.9(14) .
Rh9 C111 C115 C120 118.2(8) .
C112 C111 C115 Rh9 61.4(5) .
C116 C111 C115 Rh9 -121.2(9) .
O31 S1 C122 F3 -64.6(12) .
O30 S1 C122 F3 176.1(10) .
O29 S1 C122 F3 55.8(11) .
O31 S1 C122 F1 56.5(12) .
O30 S1 C122 F1 -62.8(11) .
O29 S1 C122 F1 176.9(10) .
O31 S1 C122 F2 176.4(10) .
O30 S1 C122 F2 57.0(10) .
O29 S1 C122 F2 -63.2(10) .
O23 N13 O22 Rh8 -176(6) .
O24 N13 O22 Rh8 -9(2) .
O27 N14 O25 Rh9 5.4(16) .
O26 N14 O25 Rh9 -170.4(10) .
O32 S2 C123 F5 -177(2) .
O33 S2 C123 F5 -46.9(19) .
O34 S2 C123 F5 60.4(18) .
O32 S2 C123 F4 57(2) .
O33 S2 C123 F4 -172.6(15) .
O34 S2 C123 F4 -65.4(15) .
O32 S2 C123 F6 -57(2) .
O33 S2 C123 F6 73.0(17) .
O34 S2 C123 F6 -179.8(15) .
O36 S3 C124 F7 -65(3) .
O35 S3 C124 F7 172(2) .
O37 S3 C124 F7 59(3) .
O36 S3 C124 F8 52(3) .
O35 S3 C124 F8 -71(3) .
O37 S3 C124 F8 176(3) .
O36 S3 C124 F9 175(2) .
O35 S3 C124 F9 53(3) .
O37 S3 C124 F9 -61(3) .
O23' N13' O22' Rh8 179(4) .
O24' N13' O22' Rh8 -8(3) .
O26' N14' O25' Rh9 -173(3) .
O27' N14' O25' Rh9 -19(5) .
O35' S3' C224 F8' 78(4) .
O36' S3' C224 F8' -43(5) .
O37' S3' C224 F8' -163(5) .
O35' S3' C224 F9' -75(3) .
O36' S3' C224 F9' 164(3) .
O37' S3' C224 F9' 44(3) .
O35' S3' C224 F7' -176(3) .
O36' S3' C224 F7' 63(3) .
O37' S3' C224 F7' -58(3) .

loop_
_platon_squeeze_void_nr
_platon_squeeze_void_average_x
_platon_squeeze_void_average_y
_platon_squeeze_void_average_z
_platon_squeeze_void_volume
_platon_squeeze_void_count_electrons
1 0.000 0.500 0.000 1699.5 246.1
2 0.125 0.917 0.508 6.7 0.1
3 0.500 0.000 0.000 143.4 18.5
4 0.875 0.083 0.492 6.7 0.3
